data_7129968
loop_
_publ_author_name
'Mastropierro, Pasquale'
'Kennedy, Alan R.'
'Hevia, Eva'

_publ_section_title
;
 Metallation of sensitive fluoroarenes using a potassium TMP-zincate
 supported by a silyl(bis)amido ligand
;
_journal_name_full 'Chemical Communications'
_journal_paper_doi 10.1039/D2CC00979J
_journal_year 2022
_chemical_formula_moiety 'C102 H136 F4 K2 N4 O6 Si2 Zn2, 2(C4 H8 O)'
_chemical_formula_sum 'C110 H152 F4 K2 N4 O8 Si2 Zn2'
_chemical_formula_weight 1999.47
_space_group_IT_number 14
_space_group_name_Hall '-P 2yn'
_space_group_name_H-M_alt 'P 1 21/n 1'
_symmetry_cell_setting monoclinic
_symmetry_Int_Tables_number 14
_symmetry_space_group_name_Hall '-P 2yn'
_symmetry_space_group_name_H-M 'P 1 21/n 1'
_atom_sites_solution_hydrogens geom
_atom_sites_solution_primary dual
_audit_creation_date 2021-12-06T20:57:19-00:00
_audit_update_record
;
2022-02-14 deposited with the CCDC.	2022-03-08 downloaded from the CCDC.
;
_cell_angle_alpha 90
_cell_angle_beta 105.0495(6)
_cell_angle_gamma 90
_cell_formula_units_Z 2
_cell_length_a 12.14746(7)
_cell_length_b 29.80377(15)
_cell_length_c 15.17589(8)
_cell_measurement_reflns_used 67574
_cell_measurement_temperature 100.01(10)
_cell_measurement_theta_max 79.598
_cell_measurement_theta_min 2.965
_cell_volume 5305.84(5)
_computing_cell_refinement 'CrysAlisPro 1.171.41.112a (Rigaku OD, 2021)'
_computing_data_collection 'CrysAlisPro 1.171.41.112a (Rigaku OD, 2021)'
_computing_data_reduction 'CrysAlisPro 1.171.41.112a (Rigaku OD, 2021)'
_computing_molecular_graphics 'Olex2 1.3 (Dolomanov et al., 2009)'
_computing_publication_material 'Olex2 1.3 (Dolomanov et al., 2009)'
_computing_structure_refinement 'SHELXL 2018/3 (Sheldrick, 2015)'
_computing_structure_solution 'SHELXT 2018/2 (Sheldrick, 2018)'
_diffrn_ambient_environment N~2~
_diffrn_ambient_temperature 100.01(10)
_diffrn_detector 'Hybrid Pixel Array Detector'
_diffrn_detector_area_resol_mean 10
_diffrn_detector_type HyPix
_diffrn_measured_fraction_theta_full 1
_diffrn_measured_fraction_theta_max 1
_diffrn_measurement_details
;
        List of Runs (angles in degrees, time in seconds):
  # Type    Start    End  Width  t~exp~   \w     \q     \k     \f   Frames
#--------------------------------------------------------------------------
  1  \w    -63.00  -2.00   0.50    0.80    --  -23.00 111.00  -5.00  122
  2  \w     24.00  88.00   0.50    0.80    --   47.95-111.00 -99.00  128
  3  \w     42.00 108.00   0.50    3.00    --  113.25-111.00 -99.00  132
  4  \w    -95.00   0.00   0.50    0.80    --  -23.00 -77.00  60.00  190
  5  \w    -36.00  50.00   0.50    0.80    --  -23.00  38.00 120.00  172
  6  \w    -39.00  50.00   0.50    0.80    --  -23.00  61.00-180.00  178
  7  \w    -26.00  23.00   0.50    0.80    --   47.95 -19.00-180.00   98
  8  \w     -1.00  81.00   0.50    0.80    --   47.95 -99.00 -30.00  164
  9  \w     -1.00  81.00   0.50    0.80    --   47.95 -99.00-150.00  164
 10  \w    -25.00  40.00   0.50    0.80    --   47.95 -38.00-120.00  130
 11  \w    -24.00  71.00   0.50    0.80    --   47.95 -77.00 -60.00  190
 12  \w     42.00  68.00   0.50    3.00    --  113.25 -61.00-120.00   52
 13  \w     42.00  68.00   0.50    3.00    --  113.25 -61.00 -90.00   52
 14  \w     97.00 177.00   0.50    3.00    --  113.25  61.00-180.00  160
 15  \w     42.00  68.00   0.50    3.00    --  113.25 -61.00-180.00   52
 16  \w     42.00 106.00   0.50    3.00    --  113.25 -94.00  30.00  128
 17  \w    101.00 177.00   0.50    3.00    --  113.25  45.00-150.00  152
 18  \w     42.00 106.00   0.50    3.00    --  113.25 -94.00  90.00  128
 19  \w    101.00 177.00   0.50    3.00    --  113.25  45.00 -60.00  152
 20  \w     42.00 106.00   0.50    3.00    --  113.25 -94.00 -90.00  128
 21  \w    101.00 177.00   0.50    3.00    --  113.25  45.00  30.00  152
 22  \w     42.00 106.00   0.50    3.00    --  113.25 -94.00   0.00  128
 23  \w    101.00 177.00   0.50    3.00    --  113.25  30.00 -90.00  152
 24  \w     42.00 106.00   0.50    3.00    --  113.25 -94.00-180.00  128
 25  \w     42.00 108.00   0.50    3.00    --  113.25-108.00  88.69  132
 26  \w     95.00 177.00   0.50    3.00    --  113.25  67.00 100.80  164
 27  \w     42.00  68.00   0.50    3.00    --  113.25 -61.00 -60.00   52
 28  \w     42.00  68.00   0.50    3.00    --  113.25 -61.00 -30.00   52
 29  \w     42.00 106.00   0.50    3.00    --  113.25 -94.00 150.00  128
 30  \w     42.00 109.00   0.50    3.00    --  113.25-115.00  23.26  134
 31  \w     42.00  68.00   0.50    3.00    --  113.25 -61.00 150.00   52
 32  \w     91.00 177.00   0.50    3.00    --  113.25  77.00 122.08  172
 33  \w     42.00 106.00   0.50    3.00    --  113.25 -94.00-120.00  128
 34  \w     95.00 177.00   0.50    3.00    --  113.25  67.00 -30.97  164
 35  \w     97.00 177.00   0.50    3.00    --  113.25  61.00  90.00  160
 36  \w    101.00 177.00   0.50    3.00    --  113.25  45.00  60.00  152
 37  \w     42.00 106.00   0.50    3.00    --  113.25 -94.00 -60.00  128
 38  \w     42.00 106.00   0.50    3.00    --  113.25 -94.00-150.00  128
 39  \w     42.00  68.00   0.50    3.00    --  113.25 -61.00-150.00   52
 40  \w     42.00 102.00   0.50    3.00    --  113.25 -77.00 120.00  120
 41  \w     42.00 106.00   0.50    3.00    --  113.25 -94.00 -30.00  128
 42  \w     42.00 106.00   0.50    3.00    --  113.25 -94.00 120.00  128
 43  \w     93.00 177.00   0.50    3.00    --  113.25  72.00  45.74  168
 44  \w     42.00  68.00   0.50    3.00    --  113.25 -61.00   0.00   52
 45  \w     42.00 106.00   0.50    3.00    --  113.25 -94.00  60.00  128
 46  \w     91.00 177.00   0.50    3.00    --  113.25  77.00-120.00  172
 47  \w     25.00 120.00   0.50    0.80    --   47.95  77.00 -90.00  190
 48  \w     25.00 120.00   0.50    0.80    --   47.95  77.00-180.00  190
;
_diffrn_measurement_device 'four-circle diffractometer'
_diffrn_measurement_device_type 'XtaLAB Synergy, Dualflex, HyPix'
_diffrn_measurement_method '\w scans'
_diffrn_orient_matrix_type 'CrysAlisPro convention (1999,Acta A55,543-557)'
_diffrn_orient_matrix_UB_11 -0.0965501
_diffrn_orient_matrix_UB_12 0.0309491
_diffrn_orient_matrix_UB_13 -0.0523845
_diffrn_orient_matrix_UB_21 -0.0560965
_diffrn_orient_matrix_UB_22 -0.0399722
_diffrn_orient_matrix_UB_23 -0.0592092
_diffrn_orient_matrix_UB_31 -0.0691708
_diffrn_orient_matrix_UB_32 -0.0107294
_diffrn_orient_matrix_UB_33 0.069289
_diffrn_radiation_monochromator mirror
_diffrn_radiation_probe x-ray
_diffrn_radiation_type 'Cu K\a'
_diffrn_radiation_wavelength 1.54184
_diffrn_reflns_av_R_equivalents 0.0412
_diffrn_reflns_av_unetI/netI 0.0452
_diffrn_reflns_Laue_measured_fraction_full 1
_diffrn_reflns_Laue_measured_fraction_max 1
_diffrn_reflns_limit_h_max 14
_diffrn_reflns_limit_h_min -14
_diffrn_reflns_limit_k_max 35
_diffrn_reflns_limit_k_min -35
_diffrn_reflns_limit_l_max 18
_diffrn_reflns_limit_l_min -17
_diffrn_reflns_number 100664
_diffrn_reflns_point_group_measured_fraction_full 1
_diffrn_reflns_point_group_measured_fraction_max 1
_diffrn_reflns_theta_full 67.573
_diffrn_reflns_theta_max 67.573
_diffrn_reflns_theta_min 2.965
_diffrn_source 'micro-focus sealed X-ray tube'
_diffrn_source_type 'PhotonJet (Cu) X-ray Source'
_exptl_absorpt_coefficient_mu 1.976
_exptl_absorpt_correction_T_max 1
_exptl_absorpt_correction_T_min 0.59934
_exptl_absorpt_correction_type multi-scan
_exptl_absorpt_process_details
;
        CrysAlisPro 1.171.41.112a (Rigaku Oxford Diffraction, 2021)
        Empirical absorption correction using spherical harmonics,
        implemented in SCALE3 ABSPACK scaling algorithm.
;
_exptl_crystal_colour colourless
_exptl_crystal_density_diffrn 1.252
_exptl_crystal_description block
_exptl_crystal_F_000 2132
_exptl_crystal_size_max 0.254
_exptl_crystal_size_mid 0.088
_exptl_crystal_size_min 0.068
_refine_diff_density_max 0.516
_refine_diff_density_min -0.488
_refine_diff_density_rms 0.047
_refine_ls_extinction_method none
_refine_ls_goodness_of_fit_ref 1.03
_refine_ls_hydrogen_treatment constr
_refine_ls_matrix_type full
_refine_ls_number_parameters 818
_refine_ls_number_reflns 9576
_refine_ls_number_restraints 99
_refine_ls_restrained_S_all 1.042
_refine_ls_R_factor_all 0.0372
_refine_ls_R_factor_gt 0.0359
_refine_ls_shift/su_max 0.003
_refine_ls_shift/su_mean 0
_refine_ls_structure_factor_coef Fsqd
_refine_ls_weighting_details 'w=1/[\s^2^(Fo^2^)+(0.0505P)^2^+3.7426P] where P=(Fo^2^+2Fc^2^)/3'
_refine_ls_weighting_scheme calc
_refine_ls_wR_factor_gt 0.0965
_refine_ls_wR_factor_ref 0.0975
_reflns_Friedel_coverage 0
_reflns_number_gt 9124
_reflns_number_total 9576
_reflns_threshold_expression 'I > 2\s(I)'
_cod_data_source_file d2cc00979j2.cif
_cod_data_source_block 21EH216_PM955
_cod_database_code 7129968
_shelx_estimated_absorpt_t_min 0.634
_shelx_estimated_absorpt_t_max 0.877
_oxdiff_exptl_absorpt_empirical_details
;
        Empirical correction (ABSPACK) includes:
        - Absorption correction using spherical harmonics
        - Frame scaling
;
_oxdiff_exptl_absorpt_empirical_full_max 1.583
_oxdiff_exptl_absorpt_empirical_full_min 0.702
_shelx_shelxl_version_number 2018/3
_olex2_refinement_description
;
        1. Fixed Uiso
 At 1.2 times of:
  All C(H) groups, All C(H,H) groups, All C(H,H,H,H) groups
 At 1.5 times of:
  All C(H,H,H) groups
        2. Restrained distances
 C55-C54 \\sim C52-C53 \\sim C53A-C52A \\sim C55A-C54A
 with sigma of 0.002
 O4-C55 \\sim O4-C52 \\sim O4A-C55A \\sim O4A-C52A
 with sigma of 0.002
 C54-C53 \\sim C53A-C54A
 with sigma of 0.002
        3. Rigid bond restraints
 C55A, C52A, H52C, H52D, C53A, O4A, H53C, H53D, C54A, H54C, H54D, H55C, H55D
 with sigma for 1-2 distances of 0.001 and sigma for 1-3 distances of 0.001
 C53, O4, C52, C55, H52A, H52B, C54, H55A, H55B, H53A, H53B, H54A, H54B
 with sigma for 1-2 distances of 0.001 and sigma for 1-3 distances of 0.001
        4. Uiso/Uaniso restraints and constraints
Uanis(C55A) \\sim Ueq: with sigma of 0.01 and sigma for terminal atoms of 0.02
Uanis(C44A) \\sim Ueq, Uanis(C46A) \\sim Ueq: with sigma of 0.02 and sigma for
        terminal atoms of 0.02
Uanis(C43A) \\sim Ueq: with sigma of 0.01 and sigma for terminal atoms of 0.02
Uanis(C49) \\sim Ueq: with sigma of 0.01 and sigma for terminal atoms of 0.02
Uanis(C53A) \\sim Ueq, Uanis(C52A) \\sim Ueq: with sigma of 0.01 and sigma for
        terminal atoms of 0.02
Uanis(C10A) \\sim Ueq, Uanis(C15A) \\sim Ueq, Uanis(C11A) \\sim Ueq,
Uanis(C13A) \\sim Ueq: with sigma of 0.01 and sigma for terminal atoms of 0.02
        5. Others
 Sof(H25A)=Sof(C26A)=Sof(H26D)=Sof(H26E)=Sof(H26F)=Sof(C27A)=Sof(H27D)=
 Sof(H27E)=Sof(H27F)=1-FVAR(1)
 Sof(H25)=Sof(C27)=Sof(H27A)=Sof(H27B)=Sof(H27C)=Sof(C26)=Sof(H26A)=Sof(H26B)=
 Sof(H26C)=FVAR(1)
 Sof(O1A)=Sof(C43A)=Sof(H43C)=Sof(H43D)=Sof(C42A)=Sof(H42C)=Sof(H42D)=
 Sof(C41A)=Sof(H41C)=Sof(H41D)=Sof(C40A)=Sof(H40C)=Sof(H40D)=1-FVAR(2)
 Sof(O1)=Sof(C42)=Sof(H42A)=Sof(H42B)=Sof(C41)=Sof(H41A)=Sof(H41B)=Sof(C40)=
 Sof(H40B)=Sof(H40A)=Sof(C43)=Sof(H43A)=Sof(H43B)=FVAR(2)
 Sof(H47C)=Sof(H47D)=Sof(C44A)=Sof(H44C)=Sof(H44D)=Sof(O2A)=Sof(C46A)=
 Sof(H46C)=Sof(H46D)=Sof(C45A)=Sof(H45C)=Sof(H45D)=1-FVAR(3)
 Sof(O2)=Sof(H47A)=Sof(H47B)=Sof(C44)=Sof(H44A)=Sof(H44B)=Sof(C45)=Sof(H45A)=
 Sof(H45B)=Sof(C46)=Sof(H46A)=Sof(H46B)=FVAR(3)
 Sof(H49C)=Sof(H49D)=Sof(C48A)=Sof(H48C)=Sof(H48D)=1-FVAR(4)
 Sof(H49A)=Sof(H49B)=Sof(C48)=Sof(H48A)=Sof(H48B)=FVAR(4)
 Sof(C52A)=Sof(H52C)=Sof(H52D)=Sof(C53A)=Sof(H53C)=Sof(H53D)=Sof(C54A)=
 Sof(H54C)=Sof(H54D)=Sof(C55A)=Sof(H55C)=Sof(H55D)=Sof(O4A)=1-FVAR(5)
 Sof(O4)=Sof(C53)=Sof(H53A)=Sof(H53B)=Sof(C54)=Sof(H54A)=Sof(H54B)=Sof(C52)=
 Sof(H52A)=Sof(H52B)=Sof(C55)=Sof(H55A)=Sof(H55B)=FVAR(5)
 Sof(C12A)=Sof(H12A)=Sof(C11A)=Sof(H11A)=Sof(C13A)=Sof(H13A)=Sof(C14A)=
 Sof(H14A)=Sof(C15A)=Sof(H15A)=Sof(C10A)=1-FVAR(6)
 Sof(C10)=Sof(C15)=Sof(H15)=Sof(C11)=Sof(H11)=Sof(C14)=Sof(H14)=Sof(C13)=
 Sof(H13)=Sof(C12)=Sof(H12)=FVAR(6)
        6.a Ternary CH refined with riding coordinates:
 C25(H25), C25(H25A), C22(H22), C34(H34), C37(H37)
        6.b Secondary CH2 refined with riding coordinates:
 C47(H47A,H47B), C47(H47C,H47D), C51(H51A,H51B), C42(H42A,H42B), C44(H44A,
 H44B), C41(H41A,H41B), C40(H40B,H40A), C43(H43A,H43B), C50(H50A,H50B),
 C45(H45A,H45B), C46(H46A,H46B), C49(H49A,H49B), C49(H49C,H49D), C53(H53A,H53B),
  C54(H54A,H54B), C48(H48A,H48B), C52(H52A,H52B), C55(H55A,H55B), C43A(H43C,
 H43D), C42A(H42C,H42D), C41A(H41C,H41D), C40A(H40C,H40D), C44A(H44C,H44D),
 C46A(H46C,H46D), C45A(H45C,H45D), C48A(H48C,H48D), C52A(H52C,H52D), C53A(H53C,
 H53D), C54A(H54C,H54D), C55A(H55C,H55D)
        6.c Aromatic/amide H refined with riding coordinates:
 C5(H5), C20(H20), C9(H9), C18(H18), C19(H19), C32(H32), C8(H8), C15(H15),
 C7(H7), C6(H6), C11(H11), C14(H14), C30(H30), C31(H31), C13(H13), C12(H12),
 C12A(H12A), C11A(H11A), C13A(H13A), C14A(H14A), C15A(H15A)
        6.d Idealised Me refined as rotating group:
 C35(H35A,H35B,H35C), C36(H36A,H36B,H36C), C23(H23A,H23B,H23C), C24(H24A,H24B,
 H24C), C38(H38A,H38B,H38C), C39(H39A,H39B,H39C), C27(H27A,H27B,H27C), C26(H26A,
 H26B,H26C), C26A(H26D,H26E,H26F), C27A(H27D,H27E,H27F)
;

loop_
_symmetry_equiv_pos_as_xyz
'x, y, z'
'-x+1/2, y+1/2, -z+1/2'
'-x, -y, -z'
'x-1/2, -y-1/2, z-1/2'

loop_
_atom_site_label
_atom_site_type_symbol
_atom_site_fract_x
_atom_site_fract_y
_atom_site_fract_z
_atom_site_U_iso_or_equiv
_atom_site_adp_type
_atom_site_occupancy
_atom_site_site_symmetry_order
_atom_site_calc_flag
_atom_site_refinement_flags_posn
_atom_site_refinement_flags_adp
_atom_site_refinement_flags_occupancy
_atom_site_disorder_assembly
_atom_site_disorder_group
Zn1 Zn 0.38257(2) 0.41286(2) 0.36024(2) 0.02392(8) Uani 1 1 d . . . . .
K1 K 0.30704(4) 0.36204(2) 0.63376(3) 0.03342(10) Uani 1 1 d . . . . .
Si1 Si 0.26513(4) 0.35413(2) 0.24428(3) 0.02226(11) Uani 1 1 d . . . . .
F1 F 0.49831(10) 0.50160(4) 0.32097(7) 0.0369(3) Uani 1 1 d . . . . .
F2 F 0.41049(10) 0.43033(4) 0.57288(7) 0.0378(3) Uani 1 1 d . . . . .
N2 N 0.35451(12) 0.39644(5) 0.23211(9) 0.0243(3) Uani 1 1 d . . . . .
N1 N 0.28529(12) 0.35923(4) 0.35991(9) 0.0236(3) Uani 1 1 d . . . . .
C2 C 0.49807(15) 0.49947(6) 0.41092(11) 0.0261(3) Uani 1 1 d . . . . .
C1 C 0.45136(14) 0.46237(6) 0.44201(11) 0.0246(3) Uani 1 1 d . . . . .
C3 C 0.45528(15) 0.46497(6) 0.53361(12) 0.0265(4) Uani 1 1 d . . . . .
C16 C 0.28137(15) 0.32755(5) 0.42642(11) 0.0250(3) Uani 1 1 d . . . . .
O2 O 0.5066(2) 0.35031(8) 0.74666(18) 0.0503(7) Uani 0.830(5) 1 d . . P A 1
O3 O 0.2291(2) 0.43342(6) 0.69742(13) 0.0706(6) Uani 1 1 d . . . . .
O1 O 0.24576(18) 0.32341(7) 0.77207(13) 0.0505(6) Uani 0.804(4) 1 d . . P A 1
C21 C 0.17726(16) 0.31698(6) 0.44873(12) 0.0291(4) Uani 1 1 d . . . . .
C4 C 0.11250(15) 0.36484(6) 0.17809(12) 0.0274(4) Uani 1 1 d . . . . .
C28 C 0.40176(15) 0.40903(6) 0.16065(12) 0.0267(4) Uani 1 1 d . . . . .
C17 C 0.38218(16) 0.30480(6) 0.47495(12) 0.0290(4) Uani 1 1 d . . . . .
C5 C 0.05289(16) 0.33760(7) 0.10684(13) 0.0332(4) Uani 1 1 d . . . . .
H5 H 0.089134 0.31158 0.091519 0.04 Uiso 1 1 calc R U . . .
C20 C 0.17673(18) 0.28512(6) 0.51601(13) 0.0348(4) Uani 1 1 d . . . . .
H20 H 0.106731 0.277983 0.529646 0.042 Uiso 1 1 calc R U . . .
C25 C 0.06828(16) 0.34071(7) 0.40018(13) 0.0345(4) Uani 1 1 d . . . . .
H25 H 0.089307 0.364541 0.3611 0.041 Uiso 0.605(6) 1 calc R U P B 1
H25A H 0.06986 0.345782 0.335379 0.041 Uiso 0.395(6) 1 calc R U P B 2
C9 C 0.05510(17) 0.40260(7) 0.19876(13) 0.0358(4) Uani 1 1 d . . . . .
H9 H 0.093022 0.421868 0.246975 0.043 Uiso 1 1 calc R U . . .
C10 C 0.3008(9) 0.2954(3) 0.2071(6) 0.0225(16) Uani 0.76(2) 1 d . . P C 1
C33 C 0.34959(17) 0.44179(6) 0.09593(13) 0.0326(4) Uani 1 1 d . . . . .
C18 C 0.37684(18) 0.27379(6) 0.54268(13) 0.0346(4) Uani 1 1 d . . . . .
H18 H 0.444818 0.259289 0.575424 0.042 Uiso 1 1 calc R U . . .
C22 C 0.49623(16) 0.31332(6) 0.45363(13) 0.0325(4) Uani 1 1 d . . . . .
H22 H 0.480638 0.331174 0.395917 0.039 Uiso 1 1 calc R U . . .
C19 C 0.27539(19) 0.26361(6) 0.56342(14) 0.0378(4) Uani 1 1 d . . . . .
H19 H 0.27341 0.242223 0.60941 0.045 Uiso 1 1 calc R U . . .
C34 C 0.56940(16) 0.35648(6) 0.22543(13) 0.0315(4) Uani 1 1 d . . . . .
H34 H 0.511594 0.340745 0.250707 0.038 Uiso 1 1 calc R U . . .
C29 C 0.50598(16) 0.38930(6) 0.15343(13) 0.0311(4) Uani 1 1 d . . . . .
C35 C 0.65008(17) 0.38188(7) 0.30423(14) 0.0394(4) Uani 1 1 d . . . . .
H35A H 0.711846 0.395452 0.282715 0.059 Uiso 1 1 calc R U . . .
H35B H 0.682266 0.360943 0.354056 0.059 Uiso 1 1 calc R U . . .
H35C H 0.607655 0.405457 0.326234 0.059 Uiso 1 1 calc R U . . .
C32 C 0.3994(2) 0.45331(7) 0.02608(14) 0.0436(5) Uani 1 1 d . . . . .
H32 H 0.364376 0.475603 -0.016797 0.052 Uiso 1 1 calc R U . . .
C36 C 0.63645(18) 0.32054(7) 0.18900(16) 0.0414(5) Uani 1 1 d . . . . .
H36A H 0.586166 0.305848 0.13581 0.062 Uiso 1 1 calc R U . . .
H36B H 0.665683 0.298181 0.23669 0.062 Uiso 1 1 calc R U . . .
H36C H 0.700367 0.334613 0.17122 0.062 Uiso 1 1 calc R U . . .
C8 C -0.05569(19) 0.41251(8) 0.15054(16) 0.0458(5) Uani 1 1 d . . . . .
H8 H -0.092932 0.438204 0.166092 0.055 Uiso 1 1 calc R U . . .
C15 C 0.3391(6) 0.2905(3) 0.1288(5) 0.0329(12) Uani 0.76(2) 1 d . . P C 1
H15 H 0.350051 0.316483 0.095974 0.039 Uiso 0.76(2) 1 calc R U P C 1
C7 C -0.11213(17) 0.38488(9) 0.07958(16) 0.0477(5) Uani 1 1 d . . . . .
H7 H -0.187852 0.391721 0.046181 0.057 Uiso 1 1 calc R U . . .
C6 C -0.05780(18) 0.34734(8) 0.05761(15) 0.0426(5) Uani 1 1 d . . . . .
H6 H -0.096018 0.328311 0.009068 0.051 Uiso 1 1 calc R U . . .
C37 C 0.24024(17) 0.46521(6) 0.10027(13) 0.0346(4) Uani 1 1 d . . . . .
H37 H 0.220693 0.454958 0.157098 0.041 Uiso 1 1 calc R U . . .
C11 C 0.2876(6) 0.2566(2) 0.2535(5) 0.0345(12) Uani 0.76(2) 1 d . . P C 1
H11 H 0.260822 0.258704 0.306822 0.041 Uiso 0.76(2) 1 calc R U P C 1
C14 C 0.3618(6) 0.2486(3) 0.0973(5) 0.0370(15) Uani 0.76(2) 1 d . . P C 1
H14 H 0.386121 0.246295 0.042845 0.044 Uiso 0.76(2) 1 calc R U P C 1
C30 C 0.55120(19) 0.40160(8) 0.08126(15) 0.0423(5) Uani 1 1 d . . . . .
H30 H 0.619797 0.387957 0.075777 0.051 Uiso 1 1 calc R U . . .
C23 C 0.57540(18) 0.34111(7) 0.52796(15) 0.0415(5) Uani 1 1 d . . . . .
H23A H 0.537895 0.369394 0.535774 0.062 Uiso 1 1 calc R U . . .
H23B H 0.64601 0.347474 0.510466 0.062 Uiso 1 1 calc R U . . .
H23C H 0.593249 0.324336 0.585476 0.062 Uiso 1 1 calc R U . . .
C31 C 0.4983(2) 0.43318(8) 0.01761(16) 0.0495(6) Uani 1 1 d . . . . .
H31 H 0.529819 0.440932 -0.031476 0.059 Uiso 1 1 calc R U . . .
C24 C 0.5560(2) 0.27011(8) 0.43760(17) 0.0489(5) Uani 1 1 d . . . . .
H24A H 0.581571 0.253663 0.495214 0.073 Uiso 1 1 calc R U . . .
H24B H 0.621895 0.277523 0.414416 0.073 Uiso 1 1 calc R U . . .
H24C H 0.502718 0.251444 0.392884 0.073 Uiso 1 1 calc R U . . .
C13 C 0.3491(4) 0.2107(2) 0.1450(6) 0.0356(15) Uani 0.76(2) 1 d . . P C 1
H13 H 0.365067 0.181946 0.124213 0.043 Uiso 0.76(2) 1 calc R U P C 1
C38 C 0.1401(2) 0.45304(8) 0.01920(15) 0.0456(5) Uani 1 1 d . . . . .
H38A H 0.157149 0.462526 -0.037664 0.068 Uiso 1 1 calc R U . . .
H38B H 0.071053 0.468299 0.025451 0.068 Uiso 1 1 calc R U . . .
H38C H 0.128008 0.42051 0.017958 0.068 Uiso 1 1 calc R U . . .
C12 C 0.3124(6) 0.2150(2) 0.2240(6) 0.0437(14) Uani 0.76(2) 1 d . . P C 1
H12 H 0.304384 0.189006 0.258065 0.052 Uiso 0.76(2) 1 calc R U P C 1
C39 C 0.2562(2) 0.51609(7) 0.10661(18) 0.0495(5) Uani 1 1 d . . . . .
H39A H 0.320628 0.523413 0.158476 0.074 Uiso 1 1 calc R U . . .
H39B H 0.186763 0.530142 0.115222 0.074 Uiso 1 1 calc R U . . .
H39C H 0.271294 0.527322 0.050207 0.074 Uiso 1 1 calc R U . . .
C47 C 0.6667(3) 0.36686(10) 0.86441(17) 0.0632(7) Uani 1 1 d . . . . .
H47A H 0.649357 0.38784 0.909563 0.076 Uiso 0.830(5) 1 calc R U P A 1
H47B H 0.749858 0.367225 0.870529 0.076 Uiso 0.830(5) 1 calc R U P A 1
H47C H 0.736083 0.359138 0.844908 0.076 Uiso 0.170(5) 1 calc R U P A 2
H47D H 0.681937 0.392804 0.90657 0.076 Uiso 0.170(5) 1 calc R U P A 2
C51 C 0.3063(3) 0.45132(9) 0.7791(2) 0.0643(7) Uani 1 1 d . . . . .
H51A H 0.386308 0.447368 0.77652 0.077 Uiso 1 1 calc R U . . .
H51B H 0.295787 0.435522 0.833723 0.077 Uiso 1 1 calc R U . . .
C42 C 0.2044(4) 0.34193(12) 0.9117(3) 0.0531(8) Uani 0.804(4) 1 d . . P A 1
H42A H 0.229129 0.369196 0.94887 0.064 Uiso 0.804(4) 1 calc R U P A 1
H42B H 0.185937 0.318215 0.951277 0.064 Uiso 0.804(4) 1 calc R U P A 1
C44 C 0.6023(4) 0.37931(17) 0.7699(3) 0.0572(11) Uani 0.830(5) 1 d . . P A 1
H44A H 0.577382 0.411012 0.767683 0.069 Uiso 0.830(5) 1 calc R U P A 1
H44B H 0.650537 0.375311 0.727014 0.069 Uiso 0.830(5) 1 calc R U P A 1
C41 C 0.1017(5) 0.3520(2) 0.8316(4) 0.0632(13) Uani 0.804(4) 1 d . . P A 1
H41A H 0.029394 0.343809 0.846037 0.076 Uiso 0.804(4) 1 calc R U P A 1
H41B H 0.099215 0.384092 0.814317 0.076 Uiso 0.804(4) 1 calc R U P A 1
C40 C 0.1238(4) 0.3227(2) 0.7575(4) 0.0592(14) Uani 0.804(4) 1 d . . P A 1
H40B H 0.096388 0.291744 0.762574 0.071 Uiso 0.804(4) 1 calc R U P A 1
H40A H 0.085263 0.334748 0.696554 0.071 Uiso 0.804(4) 1 calc R U P A 1
C43 C 0.2953(3) 0.32638(12) 0.86794(19) 0.0556(8) Uani 0.804(4) 1 d . . P A 1
H43A H 0.359476 0.347929 0.880854 0.067 Uiso 0.804(4) 1 calc R U P A 1
H43B H 0.324662 0.296697 0.892501 0.067 Uiso 0.804(4) 1 calc R U P A 1
C50 C 0.2790(3) 0.50067(10) 0.7837(2) 0.0689(8) Uani 1 1 d . . . . .
H50A H 0.243318 0.506777 0.83415 0.083 Uiso 1 1 calc R U . . .
H50B H 0.348596 0.519226 0.792259 0.083 Uiso 1 1 calc R U . . .
C45 C 0.5442(3) 0.30851(10) 0.7881(2) 0.0524(8) Uani 0.830(5) 1 d . . P A 1
H45A H 0.582547 0.290804 0.74951 0.063 Uiso 0.830(5) 1 calc R U P A 1
H45B H 0.479181 0.290951 0.797798 0.063 Uiso 0.830(5) 1 calc R U P A 1
C46 C 0.6265(7) 0.3200(3) 0.8779(4) 0.0696(19) Uani 0.830(5) 1 d . . P A 1
H46A H 0.69122 0.298673 0.892279 0.083 Uiso 0.830(5) 1 calc R U P A 1
H46B H 0.588063 0.319309 0.928015 0.083 Uiso 0.830(5) 1 calc R U P A 1
O4 O 0.1689(5) 0.51516(18) 0.3232(4) 0.0833(16) Uani 0.493(6) 1 d D U P D 1
C49 C 0.1979(4) 0.50966(10) 0.6936(3) 0.0987(13) Uani 1 1 d . U . . .
H49A H 0.139188 0.531682 0.699408 0.118 Uiso 0.487(18) 1 calc R U P E 1
H49B H 0.238364 0.521229 0.649448 0.118 Uiso 0.487(18) 1 calc R U P E 1
H49C H 0.122406 0.517376 0.702798 0.118 Uiso 0.513(18) 1 calc R U P E 2
H49D H 0.225147 0.535775 0.664874 0.118 Uiso 0.513(18) 1 calc R U P E 2
C27 C 0.0078(4) 0.36399(16) 0.4645(3) 0.0527(13) Uani 0.605(6) 1 d . . P B 1
H27A H -0.058267 0.380652 0.428534 0.079 Uiso 0.605(6) 1 calc R U P B 1
H27B H 0.060623 0.384794 0.504316 0.079 Uiso 0.605(6) 1 calc R U P B 1
H27C H -0.017792 0.341418 0.501789 0.079 Uiso 0.605(6) 1 calc R U P B 1
C53 C 0.1107(4) 0.52761(17) 0.4567(3) 0.0492(12) Uani 0.493(6) 1 d D U P D 1
H53A H 0.119773 0.516934 0.519987 0.059 Uiso 0.493(6) 1 calc R U P D 1
H53B H 0.033664 0.540635 0.433007 0.059 Uiso 0.493(6) 1 calc R U P D 1
C54 C 0.2058(8) 0.5611(3) 0.4500(4) 0.0682(19) Uani 0.493(6) 1 d D U P D 1
H54A H 0.187675 0.591626 0.46784 0.082 Uiso 0.493(6) 1 calc R U P D 1
H54B H 0.279965 0.551726 0.490446 0.082 Uiso 0.493(6) 1 calc R U P D 1
C26 C -0.0172(3) 0.30871(14) 0.3358(3) 0.0510(12) Uani 0.605(6) 1 d . . P B 1
H26A H -0.045317 0.286504 0.372316 0.077 Uiso 0.605(6) 1 calc R U P B 1
H26B H 0.021341 0.293307 0.295139 0.077 Uiso 0.605(6) 1 calc R U P B 1
H26C H -0.081398 0.326143 0.299378 0.077 Uiso 0.605(6) 1 calc R U P B 1
C48 C 0.1463(6) 0.4655(2) 0.6648(8) 0.057(3) Uani 0.487(18) 1 d . . P E 1
H48A H 0.080011 0.460472 0.690118 0.068 Uiso 0.487(18) 1 calc R U P E 1
H48B H 0.120127 0.463932 0.597425 0.068 Uiso 0.487(18) 1 calc R U P E 1
C52 C 0.1326(6) 0.4938(2) 0.4001(5) 0.0705(17) Uani 0.493(6) 1 d D U P D 1
H52A H 0.063195 0.475525 0.376094 0.085 Uiso 0.493(6) 1 calc R U P D 1
H52B H 0.193698 0.473786 0.434958 0.085 Uiso 0.493(6) 1 calc R U P D 1
C55 C 0.2097(7) 0.5605(3) 0.3590(5) 0.090(2) Uani 0.493(6) 1 d D U P D 1
H55A H 0.288529 0.565585 0.354441 0.108 Uiso 0.493(6) 1 calc R U P D 1
H55B H 0.159851 0.58413 0.323927 0.108 Uiso 0.493(6) 1 calc R U P D 1
C26A C -0.0366(5) 0.3149(2) 0.4000(6) 0.058(2) Uani 0.395(6) 1 d . . P B 2
H26D H -0.04765 0.314573 0.461754 0.087 Uiso 0.395(6) 1 calc R U P B 2
H26E H -0.028761 0.284059 0.380148 0.087 Uiso 0.395(6) 1 calc R U P B 2
H26F H -0.102569 0.329088 0.358114 0.087 Uiso 0.395(6) 1 calc R U P B 2
C27A C 0.0701(6) 0.3868(2) 0.4464(4) 0.0478(18) Uani 0.395(6) 1 d . . P B 2
H27D H 0.007082 0.405189 0.41117 0.072 Uiso 0.395(6) 1 calc R U P B 2
H27E H 0.142646 0.401831 0.44914 0.072 Uiso 0.395(6) 1 calc R U P B 2
H27F H 0.061736 0.382676 0.508439 0.072 Uiso 0.395(6) 1 calc R U P B 2
O1A O 0.1301(8) 0.3459(3) 0.7114(7) 0.059(3) Uani 0.196(4) 1 d . . P A 2
C43A C 0.157(2) 0.3159(9) 0.7819(16) 0.057(6) Uani 0.196(4) 1 d . U P A 2
H43C H 0.235952 0.30446 0.791097 0.068 Uiso 0.196(4) 1 calc R U P A 2
H43D H 0.103584 0.290233 0.771277 0.068 Uiso 0.196(4) 1 calc R U P A 2
C42A C 0.145(2) 0.3449(8) 0.8649(14) 0.059(6) Uani 0.196(4) 1 d . . P A 2
H42C H 0.134163 0.325736 0.915189 0.071 Uiso 0.196(4) 1 calc R U P A 2
H42D H 0.213453 0.364 0.888136 0.071 Uiso 0.196(4) 1 calc R U P A 2
C41A C 0.0439(17) 0.3722(8) 0.8258(11) 0.078(5) Uani 0.196(4) 1 d . . P A 2
H41C H 0.047548 0.401459 0.857209 0.093 Uiso 0.196(4) 1 calc R U P A 2
H41D H -0.026779 0.356345 0.828618 0.093 Uiso 0.196(4) 1 calc R U P A 2
C40A C 0.0512(13) 0.3778(5) 0.7278(10) 0.062(4) Uani 0.196(4) 1 d . . P A 2
H40C H -0.02468 0.372949 0.685064 0.074 Uiso 0.196(4) 1 calc R U P A 2
H40D H 0.076807 0.408578 0.718405 0.074 Uiso 0.196(4) 1 calc R U P A 2
C44A C 0.560(2) 0.3742(12) 0.782(2) 0.075(8) Uani 0.170(5) 1 d . U P A 2
H44C H 0.545141 0.406819 0.774795 0.09 Uiso 0.170(5) 1 calc R U P A 2
H44D H 0.579021 0.363518 0.725797 0.09 Uiso 0.170(5) 1 calc R U P A 2
O2A O 0.4633(10) 0.3537(4) 0.7880(8) 0.050(3) Uani 0.170(5) 1 d . . P A 2
C46A C 0.6170(18) 0.3262(9) 0.9044(17) 0.041(5) Uani 0.170(5) 1 d . U P A 2
H46C H 0.638789 0.297806 0.879566 0.049 Uiso 0.170(5) 1 calc R U P A 2
H46D H 0.645729 0.325599 0.971702 0.049 Uiso 0.170(5) 1 calc R U P A 2
C45A C 0.4878(15) 0.3320(6) 0.8766(12) 0.063(5) Uani 0.170(5) 1 d . . P A 2
H45C H 0.449038 0.302546 0.872376 0.075 Uiso 0.170(5) 1 calc R U P A 2
H45D H 0.462496 0.350938 0.921248 0.075 Uiso 0.170(5) 1 calc R U P A 2
C48A C 0.1865(12) 0.4733(3) 0.6359(5) 0.086(3) Uani 0.513(18) 1 d . . P E 2
H48C H 0.232704 0.477468 0.591544 0.104 Uiso 0.513(18) 1 calc R U P E 2
H48D H 0.105807 0.469077 0.602044 0.104 Uiso 0.513(18) 1 calc R U P E 2
C52A C 0.1268(12) 0.5682(3) 0.2912(6) 0.133(3) Uani 0.507(6) 1 d D U P D 2
H52C H 0.047709 0.571252 0.252731 0.159 Uiso 0.507(6) 1 calc R U P D 2
H52D H 0.180135 0.580843 0.2583 0.159 Uiso 0.507(6) 1 calc R U P D 2
C53A C 0.1529(19) 0.5236(4) 0.3157(9) 0.158(5) Uani 0.507(6) 1 d D U P D 2
H53C H 0.225376 0.515681 0.301206 0.19 Uiso 0.507(6) 1 calc R U P D 2
H53D H 0.092456 0.504143 0.278406 0.19 Uiso 0.507(6) 1 calc R U P D 2
C54A C 0.1646(7) 0.5136(3) 0.4182(6) 0.101(3) Uani 0.507(6) 1 d D U P D 2
H54C H 0.096548 0.497758 0.426871 0.121 Uiso 0.507(6) 1 calc R U P D 2
H54D H 0.233297 0.495402 0.444853 0.121 Uiso 0.507(6) 1 calc R U P D 2
C55A C 0.1740(13) 0.5564(3) 0.4564(6) 0.118(4) Uani 0.507(6) 1 d D U P D 2
H55C H 0.253387 0.561809 0.492289 0.142 Uiso 0.507(6) 1 calc R U P D 2
H55D H 0.123431 0.559048 0.497928 0.142 Uiso 0.507(6) 1 calc R U P D 2
O4A O 0.1408(8) 0.5901(2) 0.3817(5) 0.134(3) Uani 0.507(6) 1 d D U P D 2
C12A C 0.328(2) 0.2204(8) 0.1943(18) 0.043(5) Uani 0.24(2) 1 d . . P C 2
H12A H 0.323433 0.192235 0.22271 0.051 Uiso 0.24(2) 1 calc R U P C 2
C11A C 0.3046(19) 0.2634(10) 0.2328(15) 0.041(5) Uani 0.24(2) 1 d . U P C 2
H11A H 0.292603 0.26268 0.292201 0.049 Uiso 0.24(2) 1 calc R U P C 2
C13A C 0.3547(13) 0.2249(10) 0.1154(18) 0.043(5) Uani 0.24(2) 1 d . U P C 2
H13A H 0.376626 0.19855 0.089237 0.051 Uiso 0.24(2) 1 calc R U P C 2
C14A C 0.354(2) 0.2627(10) 0.070(2) 0.046(5) Uani 0.24(2) 1 d . . P C 2
H14A H 0.371717 0.263055 0.012744 0.055 Uiso 0.24(2) 1 calc R U P C 2
C15A C 0.326(2) 0.3020(8) 0.1088(17) 0.034(4) Uani 0.24(2) 1 d . U P C 2
H15A H 0.326399 0.329193 0.076073 0.04 Uiso 0.24(2) 1 calc R U P C 2
C10A C 0.299(3) 0.3044(10) 0.192(2) 0.027(5) Uani 0.24(2) 1 d . U P C 2

loop_
_atom_site_aniso_label
_atom_site_aniso_U_11
_atom_site_aniso_U_22
_atom_site_aniso_U_33
_atom_site_aniso_U_23
_atom_site_aniso_U_13
_atom_site_aniso_U_12
Zn1 0.02950(13) 0.01996(12) 0.02238(13) -0.00251(8) 0.00688(9) -0.00382(8)
K1 0.0420(2) 0.0308(2) 0.0287(2) -0.00005(15) 0.01138(17) -0.00619(16)
Si1 0.0232(2) 0.0217(2) 0.0219(2) -0.00305(16) 0.00585(17) -0.00086(16)
F1 0.0573(7) 0.0329(6) 0.0226(5) -0.0027(4) 0.0144(5) -0.0115(5)
F2 0.0580(7) 0.0274(5) 0.0321(6) -0.0010(4) 0.0186(5) -0.0161(5)
N2 0.0269(7) 0.0249(7) 0.0216(7) -0.0018(5) 0.0072(6) -0.0014(6)
N1 0.0284(7) 0.0199(7) 0.0225(7) -0.0013(5) 0.0066(6) -0.0031(5)
C2 0.0327(9) 0.0254(8) 0.0208(8) -0.0002(6) 0.0080(7) -0.0009(7)
C1 0.0268(8) 0.0210(8) 0.0253(8) -0.0020(6) 0.0056(7) -0.0010(6)
C3 0.0325(9) 0.0200(8) 0.0283(9) 0.0014(7) 0.0101(7) -0.0042(7)
C16 0.0334(9) 0.0192(8) 0.0240(8) -0.0035(6) 0.0104(7) -0.0032(7)
O2 0.0477(14) 0.0522(13) 0.0460(14) 0.0057(10) 0.0032(11) -0.0020(11)
O3 0.1008(15) 0.0551(11) 0.0603(11) -0.0004(9) 0.0288(11) 0.0272(10)
O1 0.0540(13) 0.0640(13) 0.0380(10) 0.0015(9) 0.0199(9) -0.0129(10)
C21 0.0345(9) 0.0251(8) 0.0297(9) -0.0031(7) 0.0121(7) -0.0040(7)
C4 0.0254(8) 0.0313(9) 0.0262(8) 0.0023(7) 0.0078(7) -0.0009(7)
C28 0.0307(9) 0.0266(9) 0.0242(8) -0.0014(7) 0.0097(7) -0.0025(7)
C17 0.0376(10) 0.0235(8) 0.0277(9) -0.0006(7) 0.0114(7) 0.0022(7)
C5 0.0315(9) 0.0331(10) 0.0329(9) 0.0021(8) 0.0047(8) -0.0045(8)
C20 0.0437(11) 0.0288(9) 0.0369(10) -0.0011(8) 0.0193(8) -0.0090(8)
C25 0.0319(10) 0.0383(10) 0.0361(10) 0.0015(8) 0.0137(8) -0.0027(8)
C9 0.0344(10) 0.0415(11) 0.0322(10) -0.0007(8) 0.0099(8) 0.0065(8)
C10 0.0258(18) 0.015(3) 0.024(3) -0.002(3) 0.003(2) 0.001(2)
C33 0.0403(10) 0.0307(9) 0.0290(9) 0.0021(7) 0.0128(8) 0.0037(8)
C18 0.0477(11) 0.0249(9) 0.0326(9) 0.0043(7) 0.0128(8) 0.0071(8)
C22 0.0335(10) 0.0351(10) 0.0296(9) 0.0065(7) 0.0096(7) 0.0073(8)
C19 0.0571(13) 0.0247(9) 0.0358(10) 0.0054(8) 0.0196(9) -0.0028(8)
C34 0.0269(9) 0.0325(9) 0.0361(10) 0.0010(8) 0.0101(7) 0.0014(7)
C29 0.0320(9) 0.0320(9) 0.0318(9) -0.0002(7) 0.0126(7) -0.0013(7)
C35 0.0326(10) 0.0411(11) 0.0427(11) -0.0001(9) 0.0065(8) -0.0006(8)
C32 0.0579(13) 0.0427(11) 0.0355(10) 0.0141(9) 0.0216(10) 0.0100(10)
C36 0.0367(10) 0.0391(11) 0.0500(12) -0.0010(9) 0.0139(9) 0.0065(9)
C8 0.0380(11) 0.0558(13) 0.0470(12) 0.0103(10) 0.0174(10) 0.0180(10)
C15 0.036(2) 0.029(3) 0.034(2) -0.0032(19) 0.0097(16) -0.0011(18)
C7 0.0252(10) 0.0679(15) 0.0466(12) 0.0175(11) 0.0031(9) 0.0013(10)
C6 0.0336(10) 0.0478(12) 0.0395(11) 0.0056(9) -0.0029(8) -0.0081(9)
C37 0.0425(11) 0.0306(10) 0.0322(9) 0.0059(8) 0.0125(8) 0.0082(8)
C11 0.055(3) 0.019(2) 0.034(2) -0.0032(16) 0.0191(17) -0.0049(15)
C14 0.0406(19) 0.035(4) 0.039(3) -0.007(3) 0.016(2) -0.001(3)
C30 0.0416(11) 0.0481(12) 0.0446(12) 0.0055(9) 0.0245(9) 0.0065(9)
C23 0.0388(11) 0.0438(11) 0.0418(11) -0.0001(9) 0.0106(9) 0.0009(9)
C31 0.0600(14) 0.0554(14) 0.0440(12) 0.0139(10) 0.0330(11) 0.0087(11)
C24 0.0448(12) 0.0463(13) 0.0597(14) -0.0059(11) 0.0211(11) 0.0089(10)
C13 0.0353(16) 0.022(3) 0.047(3) -0.013(2) 0.0067(17) 0.0021(15)
C38 0.0478(12) 0.0482(12) 0.0400(11) 0.0077(9) 0.0101(9) 0.0072(10)
C12 0.066(3) 0.026(2) 0.041(4) -0.004(2) 0.017(2) -0.0020(15)
C39 0.0602(14) 0.0327(11) 0.0592(14) 0.0038(10) 0.0218(12) 0.0093(10)
C47 0.0730(18) 0.0629(16) 0.0423(13) -0.0015(11) -0.0052(12) 0.0059(14)
C51 0.0827(19) 0.0535(15) 0.0609(16) 0.0123(12) 0.0260(14) 0.0116(14)
C42 0.063(2) 0.0542(19) 0.047(2) -0.0054(17) 0.0239(17) -0.0079(17)
C44 0.055(3) 0.055(2) 0.049(2) 0.0049(17) -0.0076(18) -0.006(2)
C41 0.057(4) 0.065(3) 0.070(4) 0.007(3) 0.022(3) 0.007(3)
C40 0.048(3) 0.080(4) 0.051(3) 0.001(3) 0.015(2) -0.016(2)
C43 0.068(2) 0.064(2) 0.0374(15) 0.0081(13) 0.0182(14) 0.0095(16)
C50 0.098(2) 0.0532(15) 0.0582(16) 0.0101(12) 0.0241(15) 0.0165(15)
C45 0.0610(18) 0.0499(17) 0.0470(16) 0.0047(13) 0.0151(13) 0.0043(13)
C46 0.101(4) 0.062(3) 0.039(3) 0.007(2) 0.006(2) 0.019(2)
O4 0.071(3) 0.111(4) 0.067(3) -0.022(2) 0.018(2) 0.016(3)
C49 0.128(3) 0.0395(15) 0.098(3) 0.0001(16) -0.025(2) 0.0050(17)
C27 0.047(2) 0.065(3) 0.049(2) -0.0003(19) 0.0173(18) 0.017(2)
C53 0.044(3) 0.049(3) 0.051(2) 0.0003(18) 0.0056(19) 0.009(2)
C54 0.065(4) 0.064(3) 0.058(3) 0.002(2) -0.015(3) -0.018(3)
C26 0.039(2) 0.056(2) 0.051(3) -0.0036(19) 0.0009(18) -0.0106(17)
C48 0.045(3) 0.051(3) 0.071(6) 0.004(3) 0.009(3) 0.008(3)
C52 0.052(4) 0.072(3) 0.088(4) -0.032(3) 0.020(3) -0.009(3)
C55 0.078(4) 0.111(4) 0.093(4) -0.008(4) 0.044(4) -0.019(4)
C26A 0.034(3) 0.063(4) 0.078(5) 0.015(4) 0.016(3) -0.003(3)
C27A 0.051(4) 0.043(3) 0.049(3) 0.004(3) 0.012(3) 0.016(3)
O1A 0.072(6) 0.051(5) 0.065(6) 0.021(5) 0.039(5) 0.008(4)
C43A 0.054(10) 0.051(8) 0.061(10) -0.001(7) 0.009(7) -0.015(7)
C42A 0.066(17) 0.068(13) 0.046(14) -0.001(10) 0.017(10) -0.015(13)
C41A 0.066(11) 0.123(16) 0.050(9) -0.027(10) 0.024(8) -0.015(11)
C40A 0.073(9) 0.053(8) 0.067(9) 0.000(6) 0.031(7) -0.002(7)
C44A 0.069(15) 0.086(15) 0.075(13) 0.045(11) 0.029(12) 0.028(13)
O2A 0.046(6) 0.056(6) 0.044(6) 0.005(5) 0.003(5) 0.001(5)
C46A 0.033(7) 0.039(9) 0.040(11) 0.011(8) -0.011(7) -0.002(6)
C45A 0.072(11) 0.053(9) 0.066(10) 0.003(7) 0.024(8) -0.012(8)
C48A 0.106(7) 0.089(5) 0.083(5) 0.035(4) 0.059(5) 0.052(5)
C52A 0.186(8) 0.111(5) 0.105(3) 0.010(3) 0.044(6) 0.007(6)
C53A 0.239(11) 0.109(4) 0.121(5) -0.020(4) 0.034(7) 0.043(7)
C54A 0.055(4) 0.100(3) 0.128(5) 0.022(4) -0.012(5) 0.016(5)
C55A 0.125(9) 0.133(5) 0.099(3) -0.006(3) 0.032(5) 0.005(7)
O4A 0.202(8) 0.079(3) 0.131(5) -0.009(3) 0.060(5) -0.011(4)
C12A 0.062(10) 0.031(9) 0.033(11) -0.007(8) 0.009(7) 0.016(7)
C11A 0.040(6) 0.054(9) 0.032(8) -0.002(7) 0.013(5) -0.001(6)
C13A 0.042(6) 0.036(10) 0.052(8) -0.004(7) 0.015(6) 0.008(7)
C14A 0.050(8) 0.044(12) 0.051(12) -0.026(9) 0.025(9) -0.010(8)
C15A 0.042(7) 0.029(7) 0.034(8) -0.020(6) 0.018(6) -0.004(6)
C10A 0.023(5) 0.021(9) 0.032(9) 0.009(6) -0.003(5) -0.001(6)

loop_
_atom_type_symbol
_atom_type_description
_atom_type_scat_dispersion_real
_atom_type_scat_dispersion_imag
_atom_type_scat_source
C C 0.0181 0.0091 'International Tables Vol C Tables 4.2.6.8 and 6.1.1.4'
H H 0 0 'International Tables Vol C Tables 4.2.6.8 and 6.1.1.4'
F F 0.0727 0.0534 'International Tables Vol C Tables 4.2.6.8 and 6.1.1.4'
K K 0.3868 1.0657 'International Tables Vol C Tables 4.2.6.8 and 6.1.1.4'
N N 0.0311 0.018 'International Tables Vol C Tables 4.2.6.8 and 6.1.1.4'
O O 0.0492 0.0322 'International Tables Vol C Tables 4.2.6.8 and 6.1.1.4'
Si Si 0.2541 0.3302 'International Tables Vol C Tables 4.2.6.8 and 6.1.1.4'
Zn Zn -1.5491 0.6778 'International Tables Vol C Tables 4.2.6.8 and 6.1.1.4'

loop_
_exptl_crystal_face_index_h
_exptl_crystal_face_index_k
_exptl_crystal_face_index_l
_exptl_crystal_face_perp_dist
1 0 -1 0.1063
-1 0 1 0.1004
-1 1 0 0.1074
1 -1 0 0.119
0 1 -1 0.0445
0 -1 1 0.0431
1 -1 1 0.0998
-1 1 -1 0.0868
-1 0 0 0.1153
0 0 -1 0.0497
0 0 1 0.0379
-7 -5 7 0.1025
-5 -6 -5 0.098
5 6 5 0.1127
0 -9 -8 0.0595
0 19 0 0.0322
0 -19 0 0.0358
2 -11 -8 0.0635

loop_
_geom_angle_atom_site_label_1
_geom_angle_atom_site_label_2
_geom_angle_atom_site_label_3
_geom_angle
_geom_angle_site_symmetry_1
_geom_angle_site_symmetry_3
_geom_angle_publ_flag
N2 Zn1 Si1 40.48(4) . . ?
N2 Zn1 N1 81.12(6) . . ?
N2 Zn1 C1 138.88(7) . . ?
N1 Zn1 Si1 40.77(4) . . ?
C1 Zn1 Si1 171.87(5) . . ?
C1 Zn1 N1 139.39(6) . . ?
F2 K1 C16 80.91(4) . . ?
F2 K1 C21 100.83(4) . . ?
F2 K1 C17 84.06(4) . . ?
F2 K1 C20 125.58(4) . . ?
F2 K1 C18 106.02(4) . . ?
F2 K1 C19 128.70(4) . . ?
F2 K1 O1A 140.3(2) . . ?
C16 K1 C17 25.27(4) . . ?
O2 K1 F2 83.62(7) . . ?
O2 K1 C16 115.72(8) . . ?
O2 K1 O3 103.34(8) . . ?
O2 K1 O1 80.00(8) . . ?
O2 K1 C21 134.11(7) . . ?
O2 K1 C17 91.41(8) . . ?
O2 K1 C20 122.16(7) . . ?
O2 K1 C18 82.38(7) . . ?
O2 K1 C19 96.32(7) . . ?
O3 K1 F2 75.90(6) . . ?
O3 K1 C16 131.53(6) . . ?
O3 K1 O1 81.86(7) . . ?
O3 K1 C21 122.17(6) . . ?
O3 K1 C17 153.41(5) . . ?
O3 K1 C20 129.76(7) . . ?
O3 K1 C18 174.20(7) . . ?
O3 K1 C19 150.47(7) . . ?
O3 K1 O1A 65.5(2) . . ?
O3 K1 O2A 89.7(3) . . ?
O1 K1 F2 148.43(5) . . ?
O1 K1 C16 130.58(6) . . ?
O1 K1 C21 109.96(6) . . ?
O1 K1 C17 122.95(6) . . ?
O1 K1 C20 85.92(6) . . ?
O1 K1 C18 98.36(6) . . ?
O1 K1 C19 80.09(6) . . ?
C21 K1 C16 25.74(4) . . ?
C21 K1 C17 44.75(5) . . ?
C21 K1 C18 52.27(5) . . ?
C20 K1 C16 45.30(4) . . ?
C20 K1 C21 25.90(5) . . ?
C20 K1 C17 51.96(5) . . ?
C20 K1 C18 44.65(5) . . ?
C20 K1 C19 25.84(6) . . ?
C18 K1 C16 44.59(5) . . ?
C18 K1 C17 24.93(5) . . ?
C19 K1 C16 52.91(5) . . ?
C19 K1 C21 45.72(5) . . ?
C19 K1 C17 44.65(5) . . ?
C19 K1 C18 25.33(5) . . ?
O1A K1 C16 118.1(2) . . ?
O1A K1 C21 92.4(2) . . ?
O1A K1 C17 128.6(2) . . ?
O1A K1 C20 77.1(2) . . ?
O1A K1 C18 111.6(2) . . ?
O1A K1 C19 86.7(2) . . ?
O2A K1 F2 94.8(3) . . ?
O2A K1 C16 134.6(3) . . ?
O2A K1 C21 147.0(3) . . ?
O2A K1 C17 109.5(3) . . ?
O2A K1 C20 126.4(2) . . ?
O2A K1 C18 95.5(3) . . ?
O2A K1 C19 102.3(2) . . ?
O2A K1 O1A 93.8(4) . . ?
N2 Si1 Zn1 47.86(5) . . ?
N2 Si1 N1 96.87(7) . . ?
N2 Si1 C4 112.42(7) . . ?
N2 Si1 C10 116.3(3) . . ?
N2 Si1 C10A 110.0(12) . . ?
N1 Si1 Zn1 49.20(5) . . ?
N1 Si1 C4 112.85(7) . . ?
N1 Si1 C10 113.4(3) . . ?
N1 Si1 C10A 122.8(10) . . ?
C4 Si1 Zn1 122.03(6) . . ?
C4 Si1 C10 105.2(3) . . ?
C10 Si1 Zn1 132.8(3) . . ?
C10A Si1 Zn1 135.0(12) . . ?
C10A Si1 C4 102.1(11) . . ?
C3 F2 K1 174.28(10) . . ?
Si1 N2 Zn1 91.66(6) . . ?
C28 N2 Zn1 134.73(12) . . ?
C28 N2 Si1 132.93(12) . . ?
Si1 N1 Zn1 90.03(6) . . ?
C16 N1 Zn1 132.54(11) . . ?
C16 N1 Si1 131.27(11) . . ?
F1 C2 C1 119.07(15) . . ?
F1 C2 C3 117.80(15) . 3_666 ?
C3 C2 C1 123.13(16) 3_666 . ?
C2 C1 Zn1 121.97(13) . . ?
C2 C1 C3 112.91(15) . . ?
C3 C1 Zn1 125.08(13) . . ?
F2 C3 C2 117.30(15) . 3_666 ?
F2 C3 C1 118.74(15) . . ?
C2 C3 C1 123.96(16) 3_666 . ?
N1 C16 K1 118.38(10) . . ?
N1 C16 C21 121.41(16) . . ?
N1 C16 C17 120.70(15) . . ?
C21 C16 K1 73.02(9) . . ?
C17 C16 K1 78.27(10) . . ?
C17 C16 C21 117.89(15) . . ?
C44 O2 K1 130.2(2) . . ?
C45 O2 K1 123.2(2) . . ?
C45 O2 C44 106.1(3) . . ?
C51 O3 K1 113.61(16) . . ?
C51 O3 C48A 106.2(5) . . ?
C48 O3 K1 136.9(4) . . ?
C48 O3 C51 107.5(4) . . ?
C48A O3 K1 120.6(3) . . ?
C40 O1 K1 111.9(3) . . ?
C43 O1 K1 130.34(19) . . ?
C43 O1 C40 107.6(3) . . ?
C16 C21 K1 81.24(10) . . ?
C16 C21 C25 119.91(16) . . ?
C20 C21 K1 74.55(11) . . ?
C20 C21 C16 119.77(17) . . ?
C20 C21 C25 120.31(17) . . ?
C25 C21 K1 114.08(11) . . ?
C5 C4 Si1 123.59(14) . . ?
C5 C4 C9 116.90(17) . . ?
C9 C4 Si1 119.50(14) . . ?
N2 C28 C33 121.48(16) . . ?
N2 C28 C29 119.91(16) . . ?
C33 C28 C29 118.59(16) . . ?
C16 C17 K1 76.46(9) . . ?
C16 C17 C22 121.16(15) . . ?
C18 C17 K1 74.19(10) . . ?
C18 C17 C16 119.81(17) . . ?
C18 C17 C22 119.03(17) . . ?
C22 C17 K1 120.85(11) . . ?
C4 C5 H5 119 . . ?
C6 C5 C4 122.04(19) . . ?
C6 C5 H5 119 . . ?
K1 C20 H20 113.2 . . ?
C21 C20 K1 79.55(11) . . ?
C21 C20 H20 119.1 . . ?
C19 C20 K1 78.35(12) . . ?
C19 C20 C21 121.84(18) . . ?
C19 C20 H20 119.1 . . ?
C21 C25 H25 107.2 . . ?
C21 C25 H25A 108.2 . . ?
C21 C25 C27 113.9(2) . . ?
C21 C25 C26 112.1(2) . . ?
C21 C25 C27A 106.7(3) . . ?
C27 C25 H25 107.2 . . ?
C27 C25 C26 109.0(3) . . ?
C26 C25 H25 107.2 . . ?
C26A C25 C21 113.6(3) . . ?
C26A C25 H25A 108.2 . . ?
C26A C25 C27A 111.9(4) . . ?
C27A C25 H25A 108.2 . . ?
C4 C9 H9 119.2 . . ?
C8 C9 C4 121.6(2) . . ?
C8 C9 H9 119.2 . . ?
C15 C10 Si1 119.8(6) . . ?
C11 C10 Si1 123.1(7) . . ?
C11 C10 C15 117.0(7) . . ?
C28 C33 C37 121.85(16) . . ?
C32 C33 C28 119.60(18) . . ?
C32 C33 C37 118.55(17) . . ?
K1 C18 H18 116.2 . . ?
C17 C18 K1 80.88(11) . . ?
C17 C18 H18 119.1 . . ?
C19 C18 K1 74.29(11) . . ?
C19 C18 C17 121.84(19) . . ?
C19 C18 H18 119.1 . . ?
C17 C22 H22 107.4 . . ?
C17 C22 C24 112.89(17) . . ?
C23 C22 C17 111.56(16) . . ?
C23 C22 H22 107.4 . . ?
C23 C22 C24 109.97(17) . . ?
C24 C22 H22 107.4 . . ?
K1 C19 H19 113.9 . . ?
C20 C19 K1 75.81(11) . . ?
C20 C19 H19 120.6 . . ?
C18 C19 K1 80.39(11) . . ?
C18 C19 C20 118.84(17) . . ?
C18 C19 H19 120.6 . . ?
C29 C34 H34 107.6 . . ?
C29 C34 C35 110.17(16) . . ?
C29 C34 C36 114.10(16) . . ?
C35 C34 H34 107.6 . . ?
C36 C34 H34 107.6 . . ?
C36 C34 C35 109.52(16) . . ?
C28 C29 C34 120.33(16) . . ?
C30 C29 C28 119.36(18) . . ?
C30 C29 C34 120.27(17) . . ?
C34 C35 H35A 109.5 . . ?
C34 C35 H35B 109.5 . . ?
C34 C35 H35C 109.5 . . ?
H35A C35 H35B 109.5 . . ?
H35A C35 H35C 109.5 . . ?
H35B C35 H35C 109.5 . . ?
C33 C32 H32 119.2 . . ?
C31 C32 C33 121.68(19) . . ?
C31 C32 H32 119.2 . . ?
C34 C36 H36A 109.5 . . ?
C34 C36 H36B 109.5 . . ?
C34 C36 H36C 109.5 . . ?
H36A C36 H36B 109.5 . . ?
H36A C36 H36C 109.5 . . ?
H36B C36 H36C 109.5 . . ?
C9 C8 H8 120 . . ?
C9 C8 C7 120.0(2) . . ?
C7 C8 H8 120 . . ?
C10 C15 H15 119 . . ?
C14 C15 C10 122.0(5) . . ?
C14 C15 H15 119 . . ?
C8 C7 H7 120.1 . . ?
C6 C7 C8 119.78(19) . . ?
C6 C7 H7 120.1 . . ?
C5 C6 H6 120.1 . . ?
C7 C6 C5 119.7(2) . . ?
C7 C6 H6 120.1 . . ?
C33 C37 H37 107.7 . . ?
C33 C37 C38 112.20(17) . . ?
C33 C37 C39 111.19(18) . . ?
C38 C37 H37 107.7 . . ?
C39 C37 H37 107.7 . . ?
C39 C37 C38 110.28(18) . . ?
C10 C11 H11 119.2 . . ?
C12 C11 C10 121.5(6) . . ?
C12 C11 H11 119.2 . . ?
C15 C14 H14 120 . . ?
C13 C14 C15 119.9(5) . . ?
C13 C14 H14 120 . . ?
C29 C30 H30 119.3 . . ?
C31 C30 C29 121.42(19) . . ?
C31 C30 H30 119.3 . . ?
C22 C23 H23A 109.5 . . ?
C22 C23 H23B 109.5 . . ?
C22 C23 H23C 109.5 . . ?
H23A C23 H23B 109.5 . . ?
H23A C23 H23C 109.5 . . ?
H23B C23 H23C 109.5 . . ?
C32 C31 C30 119.30(19) . . ?
C32 C31 H31 120.3 . . ?
C30 C31 H31 120.3 . . ?
C22 C24 H24A 109.5 . . ?
C22 C24 H24B 109.5 . . ?
C22 C24 H24C 109.5 . . ?
H24A C24 H24B 109.5 . . ?
H24A C24 H24C 109.5 . . ?
H24B C24 H24C 109.5 . . ?
C14 C13 H13 120.5 . . ?
C14 C13 C12 118.9(4) . . ?
C12 C13 H13 120.5 . . ?
C37 C38 H38A 109.5 . . ?
C37 C38 H38B 109.5 . . ?
C37 C38 H38C 109.5 . . ?
H38A C38 H38B 109.5 . . ?
H38A C38 H38C 109.5 . . ?
H38B C38 H38C 109.5 . . ?
C11 C12 C13 120.6(5) . . ?
C11 C12 H12 119.7 . . ?
C13 C12 H12 119.7 . . ?
C37 C39 H39A 109.5 . . ?
C37 C39 H39B 109.5 . . ?
C37 C39 H39C 109.5 . . ?
H39A C39 H39B 109.5 . . ?
H39A C39 H39C 109.5 . . ?
H39B C39 H39C 109.5 . . ?
H47A C47 H47B 108.9 . . ?
H47C C47 H47D 110.1 . . ?
C44 C47 H47A 110.8 . . ?
C44 C47 H47B 110.8 . . ?
C44 C47 C46 104.7(3) . . ?
C46 C47 H47A 110.8 . . ?
C46 C47 H47B 110.8 . . ?
C44A C47 H47C 112.6 . . ?
C44A C47 H47D 112.6 . . ?
C46A C47 H47C 112.6 . . ?
C46A C47 H47D 112.6 . . ?
C46A C47 C44A 95.6(14) . . ?
O3 C51 H51A 110.3 . . ?
O3 C51 H51B 110.3 . . ?
O3 C51 C50 107.3(2) . . ?
H51A C51 H51B 108.5 . . ?
C50 C51 H51A 110.3 . . ?
C50 C51 H51B 110.3 . . ?
H42A C42 H42B 108.9 . . ?
C41 C42 H42A 110.9 . . ?
C41 C42 H42B 110.9 . . ?
C43 C42 H42A 110.9 . . ?
C43 C42 H42B 110.9 . . ?
C43 C42 C41 104.5(4) . . ?
O2 C44 C47 106.2(4) . . ?
O2 C44 H44A 110.5 . . ?
O2 C44 H44B 110.5 . . ?
C47 C44 H44A 110.5 . . ?
C47 C44 H44B 110.5 . . ?
H44A C44 H44B 108.7 . . ?
C42 C41 H41A 111.3 . . ?
C42 C41 H41B 111.3 . . ?
H41A C41 H41B 109.2 . . ?
C40 C41 C42 102.4(5) . . ?
C40 C41 H41A 111.3 . . ?
C40 C41 H41B 111.3 . . ?
O1 C40 C41 104.7(4) . . ?
O1 C40 H40B 110.8 . . ?
O1 C40 H40A 110.8 . . ?
C41 C40 H40B 110.8 . . ?
C41 C40 H40A 110.8 . . ?
H40B C40 H40A 108.9 . . ?
O1 C43 C42 107.9(3) . . ?
O1 C43 H43A 110.1 . . ?
O1 C43 H43B 110.1 . . ?
C42 C43 H43A 110.1 . . ?
C42 C43 H43B 110.1 . . ?
H43A C43 H43B 108.4 . . ?
C51 C50 H50A 111.1 . . ?
C51 C50 H50B 111.1 . . ?
H50A C50 H50B 109 . . ?
C49 C50 C51 103.5(3) . . ?
C49 C50 H50A 111.1 . . ?
C49 C50 H50B 111.1 . . ?
O2 C45 H45A 110.7 . . ?
O2 C45 H45B 110.7 . . ?
O2 C45 C46 105.3(4) . . ?
H45A C45 H45B 108.8 . . ?
C46 C45 H45A 110.7 . . ?
C46 C45 H45B 110.7 . . ?
C47 C46 H46A 110.9 . . ?
C47 C46 H46B 110.9 . . ?
C45 C46 C47 104.4(4) . . ?
C45 C46 H46A 110.9 . . ?
C45 C46 H46B 110.9 . . ?
H46A C46 H46B 108.9 . . ?
C55 O4 C52 103.8(5) . . ?
C50 C49 H49A 111 . . ?
C50 C49 H49B 111 . . ?
C50 C49 H49C 109.2 . . ?
C50 C49 H49D 109.2 . . ?
H49A C49 H49B 109 . . ?
H49C C49 H49D 107.9 . . ?
C48 C49 C50 103.9(4) . . ?
C48 C49 H49A 111 . . ?
C48 C49 H49B 111 . . ?
C48A C49 C50 112.1(4) . . ?
C48A C49 H49C 109.2 . . ?
C48A C49 H49D 109.2 . . ?
C25 C27 H27A 109.5 . . ?
C25 C27 H27B 109.5 . . ?
C25 C27 H27C 109.5 . . ?
H27A C27 H27B 109.5 . . ?
H27A C27 H27C 109.5 . . ?
H27B C27 H27C 109.5 . . ?
H53A C53 H53B 109.6 . . ?
C54 C53 H53A 111.9 . . ?
C54 C53 H53B 111.9 . . ?
C52 C53 H53A 111.9 . . ?
C52 C53 H53B 111.9 . . ?
C52 C53 C54 99.2(6) . . ?
C53 C54 H54A 110.6 . . ?
C53 C54 H54B 110.6 . . ?
H54A C54 H54B 108.7 . . ?
C55 C54 C53 105.9(5) . . ?
C55 C54 H54A 110.6 . . ?
C55 C54 H54B 110.6 . . ?
C25 C26 H26A 109.5 . . ?
C25 C26 H26B 109.5 . . ?
C25 C26 H26C 109.5 . . ?
H26A C26 H26B 109.5 . . ?
H26A C26 H26C 109.5 . . ?
H26B C26 H26C 109.5 . . ?
O3 C48 C49 107.3(4) . . ?
O3 C48 H48A 110.3 . . ?
O3 C48 H48B 110.3 . . ?
C49 C48 H48A 110.3 . . ?
C49 C48 H48B 110.3 . . ?
H48A C48 H48B 108.5 . . ?
O4 C52 H52A 110 . . ?
O4 C52 H52B 110 . . ?
C53 C52 O4 108.3(5) . . ?
C53 C52 H52A 110 . . ?
C53 C52 H52B 110 . . ?
H52A C52 H52B 108.4 . . ?
O4 C55 H55A 110.5 . . ?
O4 C55 H55B 110.5 . . ?
C54 C55 O4 106.3(5) . . ?
C54 C55 H55A 110.5 . . ?
C54 C55 H55B 110.5 . . ?
H55A C55 H55B 108.7 . . ?
C25 C26A H26D 109.5 . . ?
C25 C26A H26E 109.5 . . ?
C25 C26A H26F 109.5 . . ?
H26D C26A H26E 109.5 . . ?
H26D C26A H26F 109.5 . . ?
H26E C26A H26F 109.5 . . ?
C25 C27A H27D 109.5 . . ?
C25 C27A H27E 109.5 . . ?
C25 C27A H27F 109.5 . . ?
H27D C27A H27E 109.5 . . ?
H27D C27A H27F 109.5 . . ?
H27E C27A H27F 109.5 . . ?
C43A O1A K1 113.1(13) . . ?
C43A O1A C40A 109.8(14) . . ?
C40A O1A K1 126.7(8) . . ?
O1A C43A H43C 111.3 . . ?
O1A C43A H43D 111.3 . . ?
O1A C43A C42A 102.4(19) . . ?
H43C C43A H43D 109.2 . . ?
C42A C43A H43C 111.3 . . ?
C42A C43A H43D 111.3 . . ?
C43A C42A H42C 111.2 . . ?
C43A C42A H42D 111.2 . . ?
H42C C42A H42D 109.1 . . ?
C41A C42A C43A 102.9(17) . . ?
C41A C42A H42C 111.2 . . ?
C41A C42A H42D 111.2 . . ?
C42A C41A H41C 111.5 . . ?
C42A C41A H41D 111.5 . . ?
C42A C41A C40A 101.6(15) . . ?
H41C C41A H41D 109.3 . . ?
C40A C41A H41C 111.5 . . ?
C40A C41A H41D 111.5 . . ?
O1A C40A C41A 108.1(14) . . ?
O1A C40A H40C 110.1 . . ?
O1A C40A H40D 110.1 . . ?
C41A C40A H40C 110.1 . . ?
C41A C40A H40D 110.1 . . ?
H40C C40A H40D 108.4 . . ?
K1 C44A H44C 85.5 . . ?
K1 C44A H44D 76.4 . . ?
C47 C44A K1 162.5(16) . . ?
C47 C44A H44C 108.3 . . ?
C47 C44A H44D 108.3 . . ?
H44C C44A H44D 107.4 . . ?
O2A C44A K1 47.8(12) . . ?
O2A C44A C47 115.9(17) . . ?
O2A C44A H44C 108.3 . . ?
O2A C44A H44D 108.3 . . ?
C44A O2A K1 109.8(15) . . ?
C44A O2A C45A 107.0(15) . . ?
C45A O2A K1 142.9(10) . . ?
C47 C46A H46C 110.5 . . ?
C47 C46A H46D 110.5 . . ?
H46C C46A H46D 108.7 . . ?
C45A C46A C47 106.3(17) . . ?
C45A C46A H46C 110.5 . . ?
C45A C46A H46D 110.5 . . ?
O2A C45A C46A 104.8(15) . . ?
O2A C45A H45C 110.8 . . ?
O2A C45A H45D 110.8 . . ?
C46A C45A H45C 110.8 . . ?
C46A C45A H45D 110.8 . . ?
H45C C45A H45D 108.9 . . ?
O3 C48A H48C 110.7 . . ?
O3 C48A H48D 110.7 . . ?
C49 C48A O3 105.3(5) . . ?
C49 C48A H48C 110.7 . . ?
C49 C48A H48D 110.7 . . ?
H48C C48A H48D 108.8 . . ?
H52C C52A H52D 109.2 . . ?
C53A C52A H52C 111.4 . . ?
C53A C52A H52D 111.4 . . ?
C53A C52A O4A 102.0(9) . . ?
O4A C52A H52C 111.4 . . ?
O4A C52A H52D 111.4 . . ?
C52A C53A H53C 108.8 . . ?
C52A C53A H53D 108.8 . . ?
C52A C53A C54A 113.9(9) . . ?
H53C C53A H53D 107.7 . . ?
C54A C53A H53C 108.8 . . ?
C54A C53A H53D 108.8 . . ?
C53A C54A H54C 111.2 . . ?
C53A C54A H54D 111.2 . . ?
H54C C54A H54D 109.2 . . ?
C55A C54A C53A 102.6(8) . . ?
C55A C54A H54C 111.2 . . ?
C55A C54A H54D 111.2 . . ?
C54A C55A H55C 109.9 . . ?
C54A C55A H55D 109.9 . . ?
C54A C55A O4A 108.8(7) . . ?
H55C C55A H55D 108.3 . . ?
O4A C55A H55C 109.9 . . ?
O4A C55A H55D 109.9 . . ?
C52A O4A C55A 110.5(7) . . ?
C11A C12A H12A 123.6 . . ?
C13A C12A H12A 123.6 . . ?
C13A C12A C11A 112.7(17) . . ?
C12A C11A H11A 116.7 . . ?
C10A C11A C12A 127(2) . . ?
C10A C11A H11A 116.7 . . ?
C12A C13A H13A 117 . . ?
C14A C13A C12A 126.0(19) . . ?
C14A C13A H13A 117 . . ?
C13A C14A H14A 121 . . ?
C13A C14A C15A 118(2) . . ?
C15A C14A H14A 121 . . ?
C14A C15A H15A 117.7 . . ?
C14A C15A C10A 124.7(19) . . ?
C10A C15A H15A 117.7 . . ?
C11A C10A Si1 122(3) . . ?
C11A C10A C15A 112(3) . . ?
C15A C10A Si1 125.8(19) . . ?

loop_
_geom_bond_atom_site_label_1
_geom_bond_atom_site_label_2
_geom_bond_distance
_geom_bond_site_symmetry_2
_geom_bond_publ_flag
Zn1 Si1 2.6253(5) . ?
Zn1 N2 1.9474(14) . ?
Zn1 N1 1.9872(14) . ?
Zn1 C1 1.9689(17) . ?
K1 F2 2.6792(11) . ?
K1 C16 3.2472(16) . ?
K1 O2 2.603(2) . ?
K1 O3 2.6134(18) . ?
K1 O1 2.6639(19) . ?
K1 C21 3.1423(18) . ?
K1 C17 3.2702(18) . ?
K1 C20 3.0799(19) . ?
K1 C18 3.1868(19) . ?
K1 C19 3.111(2) . ?
K1 O1A 2.749(9) . ?
K1 O2A 2.615(10) . ?
Si1 N2 1.7051(14) . ?
Si1 N1 1.7144(14) . ?
Si1 C4 1.8924(18) . ?
Si1 C10 1.923(9) . ?
Si1 C10A 1.78(4) . ?
F1 C2 1.3673(19) . ?
F2 C3 1.3731(19) . ?
N2 C28 1.403(2) . ?
N1 C16 1.392(2) . ?
C2 C1 1.381(2) . ?
C2 C3 1.380(2) 3_666 ?
C1 C3 1.381(2) . ?
C16 C21 1.427(2) . ?
C16 C17 1.426(3) . ?
O2 C44 1.417(5) . ?
O2 C45 1.417(4) . ?
O3 C51 1.448(4) . ?
O3 C48 1.383(6) . ?
O3 C48A 1.517(8) . ?
O1 C40 1.440(6) . ?
O1 C43 1.426(4) . ?
C21 C20 1.396(3) . ?
C21 C25 1.513(3) . ?
C4 C5 1.395(3) . ?
C4 C9 1.402(3) . ?
C28 C33 1.413(3) . ?
C28 C29 1.426(3) . ?
C17 C18 1.396(3) . ?
C17 C22 1.523(3) . ?
C5 H5 0.95 . ?
C5 C6 1.389(3) . ?
C20 H20 0.95 . ?
C20 C19 1.385(3) . ?
C25 H25 1 . ?
C25 H25A 1 . ?
C25 C27 1.532(4) . ?
C25 C26 1.554(4) . ?
C25 C26A 1.488(6) . ?
C25 C27A 1.540(6) . ?
C9 H9 0.95 . ?
C9 C8 1.387(3) . ?
C10 C15 1.391(13) . ?
C10 C11 1.384(8) . ?
C33 C32 1.394(3) . ?
C33 C37 1.517(3) . ?
C18 H18 0.95 . ?
C18 C19 1.383(3) . ?
C22 H22 1 . ?
C22 C23 1.523(3) . ?
C22 C24 1.528(3) . ?
C19 H19 0.95 . ?
C34 H34 1 . ?
C34 C29 1.519(3) . ?
C34 C35 1.535(3) . ?
C34 C36 1.533(3) . ?
C29 C30 1.396(3) . ?
C35 H35A 0.98 . ?
C35 H35B 0.98 . ?
C35 H35C 0.98 . ?
C32 H32 0.95 . ?
C32 C31 1.378(3) . ?
C36 H36A 0.98 . ?
C36 H36B 0.98 . ?
C36 H36C 0.98 . ?
C8 H8 0.95 . ?
C8 C7 1.387(4) . ?
C15 H15 0.95 . ?
C15 C14 1.388(9) . ?
C7 H7 0.95 . ?
C7 C6 1.383(3) . ?
C6 H6 0.95 . ?
C37 H37 1 . ?
C37 C38 1.532(3) . ?
C37 C39 1.528(3) . ?
C11 H11 0.95 . ?
C11 C12 1.377(10) . ?
C14 H14 0.95 . ?
C14 C13 1.373(6) . ?
C30 H30 0.95 . ?
C30 C31 1.382(3) . ?
C23 H23A 0.98 . ?
C23 H23B 0.98 . ?
C23 H23C 0.98 . ?
C31 H31 0.95 . ?
C24 H24A 0.98 . ?
C24 H24B 0.98 . ?
C24 H24C 0.98 . ?
C13 H13 0.95 . ?
C13 C12 1.390(6) . ?
C38 H38A 0.98 . ?
C38 H38B 0.98 . ?
C38 H38C 0.98 . ?
C12 H12 0.95 . ?
C39 H39A 0.98 . ?
C39 H39B 0.98 . ?
C39 H39C 0.98 . ?
C47 H47A 0.99 . ?
C47 H47B 0.99 . ?
C47 H47C 0.99 . ?
C47 H47D 0.99 . ?
C47 C44 1.491(5) . ?
C47 C46 1.512(8) . ?
C47 C44A 1.57(3) . ?
C47 C46A 1.55(3) . ?
C51 H51A 0.99 . ?
C51 H51B 0.99 . ?
C51 C50 1.513(4) . ?
C42 H42A 0.99 . ?
C42 H42B 0.99 . ?
C42 C41 1.529(6) . ?
C42 C43 1.502(5) . ?
C44 H44A 0.99 . ?
C44 H44B 0.99 . ?
C41 H41A 0.99 . ?
C41 H41B 0.99 . ?
C41 C40 1.502(9) . ?
C40 H40B 0.99 . ?
C40 H40A 0.99 . ?
C43 H43A 0.99 . ?
C43 H43B 0.99 . ?
C50 H50A 0.99 . ?
C50 H50B 0.99 . ?
C50 C49 1.487(4) . ?
C45 H45A 0.99 . ?
C45 H45B 0.99 . ?
C45 C46 1.505(7) . ?
C46 H46A 0.99 . ?
C46 H46B 0.99 . ?
O4 C52 1.494(5) . ?
O4 C55 1.492(5) . ?
C49 H49A 0.99 . ?
C49 H49B 0.99 . ?
C49 H49C 0.99 . ?
C49 H49D 0.99 . ?
C49 C48 1.474(7) . ?
C49 C48A 1.376(9) . ?
C27 H27A 0.98 . ?
C27 H27B 0.98 . ?
C27 H27C 0.98 . ?
C53 H53A 0.99 . ?
C53 H53B 0.99 . ?
C53 C54 1.550(9) . ?
C53 C52 1.395(6) . ?
C54 H54A 0.99 . ?
C54 H54B 0.99 . ?
C54 C55 1.393(6) . ?
C26 H26A 0.98 . ?
C26 H26B 0.98 . ?
C26 H26C 0.98 . ?
C48 H48A 0.99 . ?
C48 H48B 0.99 . ?
C52 H52A 0.99 . ?
C52 H52B 0.99 . ?
C55 H55A 0.99 . ?
C55 H55B 0.99 . ?
C26A H26D 0.98 . ?
C26A H26E 0.98 . ?
C26A H26F 0.98 . ?
C27A H27D 0.98 . ?
C27A H27E 0.98 . ?
C27A H27F 0.98 . ?
O1A C43A 1.37(2) . ?
O1A C40A 1.417(16) . ?
C43A H43C 0.99 . ?
C43A H43D 0.99 . ?
C43A C42A 1.57(4) . ?
C42A H42C 0.99 . ?
C42A H42D 0.99 . ?
C42A C41A 1.47(3) . ?
C41A H41C 0.99 . ?
C41A H41D 0.99 . ?
C41A C40A 1.52(2) . ?
C40A H40C 0.99 . ?
C40A H40D 0.99 . ?
C44A H44C 0.99 . ?
C44A H44D 0.99 . ?
C44A O2A 1.35(3) . ?
O2A C45A 1.45(2) . ?
C46A H46C 0.99 . ?
C46A H46D 0.99 . ?
C46A C45A 1.53(3) . ?
C45A H45C 0.99 . ?
C45A H45D 0.99 . ?
C48A H48C 0.99 . ?
C48A H48D 0.99 . ?
C52A H52C 0.99 . ?
C52A H52D 0.99 . ?
C52A C53A 1.394(6) . ?
C52A O4A 1.490(6) . ?
C53A H53C 0.99 . ?
C53A H53D 0.99 . ?
C53A C54A 1.553(9) . ?
C54A H54C 0.99 . ?
C54A H54D 0.99 . ?
C54A C55A 1.393(6) . ?
C55A H55C 0.99 . ?
C55A H55D 0.99 . ?
C55A O4A 1.491(6) . ?
C12A H12A 0.95 . ?
C12A C11A 1.47(3) . ?
C12A C13A 1.33(2) . ?
C11A H11A 0.95 . ?
C11A C10A 1.36(3) . ?
C13A H13A 0.95 . ?
C13A C14A 1.32(2) . ?
C14A H14A 0.95 . ?
C14A C15A 1.39(3) . ?
C15A H15A 0.95 . ?
C15A C10A 1.39(5) . ?

loop_
_geom_hbond_atom_site_label_D
_geom_hbond_atom_site_label_H
_geom_hbond_atom_site_label_A
_geom_hbond_distance_DH
_geom_hbond_distance_HA
_geom_hbond_distance_DA
_geom_hbond_angle_DHA
_geom_hbond_site_symmetry_A
_geom_hbond_publ_flag
C40A H40C O4A 0.99 1.87 2.664(18) 135.4 3_566 yes
C40A H40D O3 0.99 2.09 2.855(15) 132.3 . yes

loop_
_geom_torsion_atom_site_label_1
_geom_torsion_atom_site_label_2
_geom_torsion_atom_site_label_3
_geom_torsion_atom_site_label_4
_geom_torsion
_geom_torsion_site_symmetry_1
_geom_torsion_site_symmetry_2
_geom_torsion_site_symmetry_3
_geom_torsion_site_symmetry_4
_geom_torsion_publ_flag
Zn1 Si1 N2 C28 171.3(2) . . . . ?
Zn1 Si1 N1 C16 -154.16(19) . . . . ?
Zn1 Si1 C4 C5 170.50(13) . . . . ?
Zn1 Si1 C4 C9 -7.77(17) . . . . ?
Zn1 Si1 C10A C11A 86(3) . . . . ?
Zn1 Si1 C10A C15A -91(3) . . . . ?
Zn1 N2 C28 C33 -97.9(2) . . . . ?
Zn1 N2 C28 C29 80.7(2) . . . . ?
Zn1 N1 C16 K1 41.46(19) . . . . ?
Zn1 N1 C16 C21 128.08(16) . . . . ?
Zn1 N1 C16 C17 -51.5(2) . . . . ?
Zn1 C1 C3 F2 1.5(2) . . . . ?
Zn1 C1 C3 C2 -178.58(14) . . . 3_666 ?
K1 C16 C21 C20 -66.51(15) . . . . ?
K1 C16 C21 C25 112.81(16) . . . . ?
K1 C16 C17 C18 62.55(16) . . . . ?
K1 C16 C17 C22 -118.09(16) . . . . ?
K1 O2 C44 C47 152.8(3) . . . . ?
K1 O2 C45 C46 -151.1(3) . . . . ?
K1 O3 C51 C50 155.15(18) . . . . ?
K1 O3 C48 C49 -133.9(4) . . . . ?
K1 O3 C48A C49 -155.4(5) . . . . ?
K1 O1 C40 C41 -115.4(4) . . . . ?
K1 O1 C43 C42 123.9(3) . . . . ?
K1 C21 C20 C19 -69.13(17) . . . . ?
K1 C21 C25 C27 -30.9(3) . . . . ?
K1 C21 C25 C26 -155.3(2) . . . . ?
K1 C21 C25 C26A -110.3(4) . . . . ?
K1 C21 C25 C27A 13.5(3) . . . . ?
K1 C17 C18 C19 65.00(17) . . . . ?
K1 C17 C22 C23 14.1(2) . . . . ?
K1 C17 C22 C24 138.50(15) . . . . ?
K1 C20 C19 C18 -70.38(17) . . . . ?
K1 C18 C19 C20 67.85(17) . . . . ?
K1 O1A C43A C42A 117.2(15) . . . . ?
K1 O1A C40A C41A -131.3(11) . . . . ?
K1 C44A O2A C45A 175.8(18) . . . . ?
K1 O2A C45A C46A 151.2(15) . . . . ?
Si1 N2 C28 C33 94.3(2) . . . . ?
Si1 N2 C28 C29 -87.0(2) . . . . ?
Si1 N1 C16 K1 -174.81(9) . . . . ?
Si1 N1 C16 C21 -88.2(2) . . . . ?
Si1 N1 C16 C17 92.2(2) . . . . ?
Si1 C4 C5 C6 -177.70(15) . . . . ?
Si1 C4 C9 C8 178.25(16) . . . . ?
Si1 C10 C15 C14 -177.5(6) . . . . ?
Si1 C10 C11 C12 179.0(6) . . . . ?
F1 C2 C1 Zn1 -1.1(2) . . . . ?
F1 C2 C1 C3 -179.08(15) . . . . ?
N2 Si1 N1 Zn1 4.52(7) . . . . ?
N2 Si1 N1 C16 -149.64(16) . . . . ?
N2 Si1 C4 C5 117.24(15) . . . . ?
N2 Si1 C4 C9 -61.04(16) . . . . ?
N2 Si1 C10A C11A 136(3) . . . . ?
N2 Si1 C10A C15A -41(3) . . . . ?
N2 C28 C33 C32 179.95(18) . . . . ?
N2 C28 C33 C37 0.2(3) . . . . ?
N2 C28 C29 C34 -3.1(3) . . . . ?
N2 C28 C29 C30 179.03(18) . . . . ?
N1 Si1 N2 Zn1 -4.62(7) . . . . ?
N1 Si1 N2 C28 166.70(16) . . . . ?
N1 Si1 C4 C5 -134.45(15) . . . . ?
N1 Si1 C4 C9 47.28(17) . . . . ?
N1 Si1 C10A C11A 23(4) . . . . ?
N1 Si1 C10A C15A -154(2) . . . . ?
N1 C16 C21 K1 -113.32(14) . . . . ?
N1 C16 C21 C20 -179.83(16) . . . . ?
N1 C16 C21 C25 -0.5(2) . . . . ?
N1 C16 C17 K1 116.18(14) . . . . ?
N1 C16 C17 C18 178.73(16) . . . . ?
N1 C16 C17 C22 -1.9(2) . . . . ?
C2 C1 C3 F2 179.37(15) . . . . ?
C2 C1 C3 C2 -0.7(3) . . . 3_666 ?
C3 C2 C1 Zn1 178.65(14) 3_666 . . . ?
C3 C2 C1 C3 0.7(3) 3_666 . . . ?
C16 C21 C20 K1 70.12(15) . . . . ?
C16 C21 C20 C19 1.0(3) . . . . ?
C16 C21 C25 C27 -124.7(3) . . . . ?
C16 C21 C25 C26 111.0(3) . . . . ?
C16 C21 C25 C26A 156.0(4) . . . . ?
C16 C21 C25 C27A -80.2(3) . . . . ?
C16 C17 C18 K1 -63.73(15) . . . . ?
C16 C17 C18 C19 1.3(3) . . . . ?
C16 C17 C22 C23 106.51(19) . . . . ?
C16 C17 C22 C24 -129.06(19) . . . . ?
O2 C45 C46 C47 -22.9(5) . . . . ?
O3 C51 C50 C49 -9.1(4) . . . . ?
C21 C16 C17 K1 -63.42(14) . . . . ?
C21 C16 C17 C18 -0.9(2) . . . . ?
C21 C16 C17 C22 178.49(16) . . . . ?
C21 C20 C19 K1 69.75(17) . . . . ?
C21 C20 C19 C18 -0.6(3) . . . . ?
C4 Si1 N2 Zn1 113.60(7) . . . . ?
C4 Si1 N2 C28 -75.09(18) . . . . ?
C4 Si1 N1 Zn1 -113.36(7) . . . . ?
C4 Si1 N1 C16 92.48(17) . . . . ?
C4 Si1 C10A C11A -105(3) . . . . ?
C4 Si1 C10A C15A 78(3) . . . . ?
C4 C5 C6 C7 -0.6(3) . . . . ?
C4 C9 C8 C7 -0.4(3) . . . . ?
C28 C33 C32 C31 0.7(3) . . . . ?
C28 C33 C37 C38 -113.6(2) . . . . ?
C28 C33 C37 C39 122.4(2) . . . . ?
C28 C29 C30 C31 1.3(3) . . . . ?
C17 C16 C21 K1 66.28(14) . . . . ?
C17 C16 C21 C20 -0.2(2) . . . . ?
C17 C16 C21 C25 179.09(16) . . . . ?
C17 C18 C19 K1 -68.37(17) . . . . ?
C17 C18 C19 C20 -0.5(3) . . . . ?
C5 C4 C9 C8 -0.1(3) . . . . ?
C20 C21 C25 C27 54.7(3) . . . . ?
C20 C21 C25 C26 -69.7(3) . . . . ?
C20 C21 C25 C26A -24.7(4) . . . . ?
C20 C21 C25 C27A 99.1(3) . . . . ?
C25 C21 C20 K1 -109.19(16) . . . . ?
C25 C21 C20 C19 -178.32(18) . . . . ?
C9 C4 C5 C6 0.6(3) . . . . ?
C9 C8 C7 C6 0.4(3) . . . . ?
C10 Si1 N2 Zn1 -125.0(3) . . . . ?
C10 Si1 N2 C28 46.3(4) . . . . ?
C10 Si1 N1 Zn1 127.1(4) . . . . ?
C10 Si1 N1 C16 -27.0(4) . . . . ?
C10 Si1 C4 C5 -10.3(4) . . . . ?
C10 Si1 C4 C9 171.5(4) . . . . ?
C10 C15 C14 C13 -1.5(11) . . . . ?
C10 C11 C12 C13 -1.6(11) . . . . ?
C33 C28 C29 C34 175.55(17) . . . . ?
C33 C28 C29 C30 -2.3(3) . . . . ?
C33 C32 C31 C30 -1.7(4) . . . . ?
C18 C17 C22 C23 -74.1(2) . . . . ?
C18 C17 C22 C24 50.3(2) . . . . ?
C22 C17 C18 K1 116.90(15) . . . . ?
C22 C17 C18 C19 -178.10(18) . . . . ?
C34 C29 C30 C31 -176.5(2) . . . . ?
C29 C28 C33 C32 1.3(3) . . . . ?
C29 C28 C33 C37 -178.43(17) . . . . ?
C29 C30 C31 C32 0.7(4) . . . . ?
C35 C34 C29 C28 -87.4(2) . . . . ?
C35 C34 C29 C30 90.4(2) . . . . ?
C32 C33 C37 C38 66.7(2) . . . . ?
C32 C33 C37 C39 -57.3(3) . . . . ?
C36 C34 C29 C28 148.97(18) . . . . ?
C36 C34 C29 C30 -33.2(3) . . . . ?
C8 C7 C6 C5 0.0(3) . . . . ?
C15 C10 C11 C12 0.7(12) . . . . ?
C15 C14 C13 C12 0.6(9) . . . . ?
C37 C33 C32 C31 -179.6(2) . . . . ?
C11 C10 C15 C14 0.9(12) . . . . ?
C14 C13 C12 C11 0.9(10) . . . . ?
C47 C44A O2A K1 -172.4(17) . . . . ?
C47 C44A O2A C45A 3(3) . . . . ?
C47 C46A C45A O2A 33.1(19) . . . . ?
C51 O3 C48 C49 28.1(9) . . . . ?
C51 O3 C48A C49 -24.4(10) . . . . ?
C51 C50 C49 C48 24.9(6) . . . . ?
C51 C50 C49 C48A -6.9(8) . . . . ?
C42 C41 C40 O1 -35.7(6) . . . . ?
C44 O2 C45 C46 36.4(4) . . . . ?
C44 C47 C46 C45 1.9(5) . . . . ?
C41 C42 C43 O1 -5.4(4) . . . . ?
C40 O1 C43 C42 -17.5(4) . . . . ?
C43 O1 C40 C41 33.8(5) . . . . ?
C43 C42 C41 C40 24.8(5) . . . . ?
C50 C49 C48 O3 -33.6(10) . . . . ?
C50 C49 C48A O3 19.1(11) . . . . ?
C45 O2 C44 C47 -35.5(4) . . . . ?
C46 C47 C44 O2 19.9(5) . . . . ?
C53 C54 C55 O4 -27.6(9) . . . . ?
C54 C53 C52 O4 -36.5(6) . . . . ?
C48 O3 C51 C50 -11.5(6) . . . . ?
C52 O4 C55 C54 5.3(8) . . . . ?
C52 C53 C54 C55 40.2(8) . . . . ?
C55 O4 C52 C53 21.8(7) . . . . ?
O1A C43A C42A C41A 40(2) . . . . ?
C43A O1A C40A C41A 10.8(18) . . . . ?
C43A C42A C41A C40A -32(2) . . . . ?
C42A C41A C40A O1A 15.2(19) . . . . ?
C40A O1A C43A C42A -31(2) . . . . ?
C44A C47 C46A C45A -28(2) . . . . ?
C44A O2A C45A C46A -22(2) . . . . ?
C46A C47 C44A K1 -3(6) . . . . ?
C46A C47 C44A O2A 16(3) . . . . ?
C48A O3 C51 C50 20.2(6) . . . . ?
C52A C53A C54A C55A -15(2) . . . . ?
C53A C52A O4A C55A -0.7(16) . . . . ?
C53A C54A C55A O4A 13.5(15) . . . . ?
C54A C55A O4A C52A -9.1(15) . . . . ?
O4A C52A C53A C54A 9.5(19) . . . . ?
C12A C11A C10A Si1 177.7(18) . . . . ?
C12A C11A C10A C15A -5(4) . . . . ?
C12A C13A C14A C15A 2(4) . . . . ?
C11A C12A C13A C14A -5(3) . . . . ?
C13A C12A C11A C10A 6(4) . . . . ?
C13A C14A C15A C10A 0(4) . . . . ?
C14A C15A C10A Si1 179(2) . . . . ?
C14A C15A C10A C11A 2(4) . . . . ?
C10A Si1 N2 Zn1 -133.3(11) . . . . ?
C10A Si1 N2 C28 38.0(11) . . . . ?
C10A Si1 N1 Zn1 123.7(15) . . . . ?
C10A Si1 N1 C16 -30.4(15) . . . . ?
C10A Si1 C4 C5 -0.6(12) . . . . ?
C10A Si1 C4 C9 -178.9(12) . . . . ?

loop_
_exptl_oxdiff_crystal_face_indexfrac_h
_exptl_oxdiff_crystal_face_indexfrac_k
_exptl_oxdiff_crystal_face_indexfrac_l
_exptl_oxdiff_crystal_face_x
_exptl_oxdiff_crystal_face_y
_exptl_oxdiff_crystal_face_z
1.0001 0.001 -1 -0.0441 0.0031 -0.1385
-1.0001 -0.001 1 0.0441 -0.0031 0.1385
-1.0001 1.0011 0.0005 0.1275 0.0161 0.0585
1.0001 -1.0011 -0.0005 -0.1275 -0.0161 -0.0585
0 1.0021 -0.9995 0.0834 0.0191 -0.08
0 -1.0021 0.9995 -0.0834 -0.0191 0.08
1 -1.0027 0.9993 -0.1799 -0.0752 0.0108
-1 1.0027 -0.9993 0.1799 0.0752 -0.0108
-1.0001 0.0006 0.0001 0.0966 0.0561 0.0692
0.0001 0.0016 -0.9999 0.0524 0.0591 -0.0693
-0.0001 -0.0016 0.9999 -0.0524 -0.0591 0.0693
-7.0007 -5.0096 6.998 0.1543 0.1786 1.0229
-4.9998 -5.9916 -5.001 0.5593 0.8161 0.0636
4.9998 5.9916 5.001 -0.5593 -0.8161 -0.0636
0.0007 -8.9911 -8.0025 0.1409 0.8332 -0.4581
-0.0004 19.0089 0.0077 0.5879 -0.7603 -0.2034
0.0004 -19.0089 -0.0077 -0.5879 0.7603 0.2034
2.0008 -10.9932 -8.0036 -0.1141 0.8011 -0.575
